data_7101804
loop_
_publ_author_name
'Caira, Mino R'
'Bettinetti, Giampiero'
'Sorrenti, Milena'
'Catenacci, Laura'
'Cruickshank, Dyanne'
'Davies, Kate'

_publ_section_title
;
 Effect of peracetylation on the conformation of gamma-cyclodextrin.
;
_journal_issue 12
_journal_name_full 'Chemical communications (Cambridge, England)'
_journal_page_first 1221
_journal_page_last 1223
_journal_paper_doi 10.1039/b616681d
_journal_year 2007
_chemical_formula_moiety '(C96 H128 O64).2(C2H5OH).H2O'
_chemical_formula_sum 'C100 H142 O67'
_chemical_formula_weight 2416.14
_chemical_melting_point 503.15
_chemical_name_common octakis(2,3,6-tri-O-acetyl)-gamma-cyclodextrin.2(ethanol).H2O
_chemical_name_systematic
;
octakis(2,3,6-tri-O-acetyl)-gamma-cyclodextrin.2(ethanol).H2O
;
_space_group_IT_number 92
_symmetry_cell_setting tetragonal
_symmetry_space_group_name_Hall 'P 4abw 2nw'
_symmetry_space_group_name_H-M 'P 41 21 2'
_atom_sites_solution_hydrogens geom
_atom_sites_solution_primary direct
_atom_sites_solution_secondary difmap
_audit_creation_method SHELXL-97
_cell_angle_alpha 90.00
_cell_angle_beta 90.00
_cell_angle_gamma 90.00
_cell_formula_units_Z 8
_cell_length_a 25.0841(1)
_cell_length_b 25.0841(1)
_cell_length_c 38.2760(2)
_cell_measurement_reflns_used 22348
_cell_measurement_temperature 113(2)
_cell_measurement_theta_max 25.35
_cell_measurement_theta_min 1.00
_cell_volume 24083.7(2)
_computing_cell_refinement 'DENZO-SMN (Otwinowski & Minor, 1997)'
_computing_data_collection 'COLLECT 2000'
_computing_data_reduction 'DENZO-SMN (Otwinowski & Minor, 1997)'
_computing_molecular_graphics 'ORTEP-3 (Farrugia, 1997)'
_computing_publication_material 'PLATON (Spek, 1990)'
_computing_structure_refinement 'SHELXL-97 (Sheldrick, 1997)'
_computing_structure_solution 'Isomorphous replacement'
_diffrn_ambient_temperature 113(2)
_diffrn_measured_fraction_theta_full 0.991
_diffrn_measured_fraction_theta_max 0.991
_diffrn_measurement_device_type 'Nonius Kappa CCD diffractometer'
_diffrn_measurement_method 'phi-, omega-scans of 0.7 and 1.0 deg'
_diffrn_radiation_monochromator graphite
_diffrn_radiation_source 'fine-focus sealed tube'
_diffrn_radiation_type MoK\a
_diffrn_radiation_wavelength 0.71073
_diffrn_reflns_av_R_equivalents 0.0272
_diffrn_reflns_av_sigmaI/netI 0.0246
_diffrn_reflns_limit_h_max 30
_diffrn_reflns_limit_h_min -30
_diffrn_reflns_limit_k_max 21
_diffrn_reflns_limit_k_min -21
_diffrn_reflns_limit_l_max 45
_diffrn_reflns_limit_l_min -45
_diffrn_reflns_number 43624
_diffrn_reflns_theta_full 25.35
_diffrn_reflns_theta_max 25.35
_diffrn_reflns_theta_min 2.80
_exptl_absorpt_coefficient_mu 0.113
_exptl_absorpt_correction_T_max 0.9755
_exptl_absorpt_correction_T_min 0.9700
_exptl_absorpt_correction_type none
_exptl_absorpt_process_details -
_exptl_crystal_colour colourless
_exptl_crystal_density_diffrn 1.333
_exptl_crystal_density_method 'not measured'
_exptl_crystal_description prism
_exptl_crystal_F_000 10224
_exptl_crystal_size_max 0.27
_exptl_crystal_size_mid 0.24
_exptl_crystal_size_min 0.22
_refine_diff_density_max 1.149
_refine_diff_density_min -0.653
_refine_diff_density_rms 0.073
_refine_ls_abs_structure_details 'Flack H D (1983), Acta Cryst. A39, 876-881'
_refine_ls_abs_structure_Flack 0(10)
_refine_ls_extinction_coef 0.0011(2)
_refine_ls_extinction_expression Fc^*^=kFc[1+0.001xFc^2^\l^3^/sin(2\q)]^-1/4^
_refine_ls_extinction_method SHELXL
_refine_ls_goodness_of_fit_ref 1.036
_refine_ls_hydrogen_treatment constr
_refine_ls_matrix_type full
_refine_ls_number_parameters 1473
_refine_ls_number_reflns 12011
_refine_ls_number_restraints 7
_refine_ls_restrained_S_all 1.037
_refine_ls_R_factor_all 0.0806
_refine_ls_R_factor_gt 0.0699
_refine_ls_shift/su_max 0.003
_refine_ls_shift/su_mean 0.000
_refine_ls_structure_factor_coef Fsqd
_refine_ls_weighting_details 'calc w=1/[\s^2^(Fo^2^)+(0.1337P)^2^+26.6088P] where P=(Fo^2^+2Fc^2^)/3'
_refine_ls_weighting_scheme calc
_refine_ls_wR_factor_gt 0.1939
_refine_ls_wR_factor_ref 0.2029
_reflns_number_gt 10396
_reflns_number_total 12011
_reflns_threshold_expression >2sigma(I)
_cod_data_source_file b616681d.txt
_cod_data_source_block c:\cctagcd\compd1b
_cod_depositor_comments
;
The following automatic conversions were performed:

'_chemical_melting_point' value '230C' was changed to '503.15' - it
was converted from degrees Celsius(C) to Kelvins(K).

Automatic conversion script
Id: cif_fix_values 1646 2011-03-28 12:23:43Z adriana 
;
_cod_original_sg_symbol_H-M P4(1)2(1)2
_cod_database_code 7101804

loop_
_symmetry_equiv_pos_as_xyz
'x, y, z'
'-y+1/2, x+1/2, z+1/4'
'-x, -y, z+1/2'
'y+1/2, -x+1/2, z+3/4'
'x+1/2, -y+1/2, -z+3/4'
'-x+1/2, y+1/2, -z+1/4'
'y, x, -z'
'-y, -x, -z+1/2'

loop_
_atom_site_label
_atom_site_type_symbol
_atom_site_fract_x
_atom_site_fract_y
_atom_site_fract_z
_atom_site_U_iso_or_equiv
_atom_site_adp_type
_atom_site_occupancy
_atom_site_symmetry_multiplicity
_atom_site_calc_flag
_atom_site_refinement_flags
_atom_site_disorder_assembly
_atom_site_disorder_group
C1 C 0.2396(4) 0.8730(4) 0.0130(3) 0.082(3) Uiso 1 1 d . . .
H1A H 0.2490 0.8356 0.0090 0.124 Uiso 1 1 calc R . .
H1B H 0.2679 0.8904 0.0264 0.124 Uiso 1 1 calc R . .
H1C H 0.2353 0.8912 -0.0095 0.124 Uiso 1 1 calc R . .
C2 C 0.1878(4) 0.8759(5) 0.0332(3) 0.087(3) Uiso 1 1 d . . .
H2A H 0.1947 0.8685 0.0582 0.104 Uiso 1 1 calc R . .
H2B H 0.1726 0.9122 0.0313 0.104 Uiso 1 1 calc R . .
O3 O 0.1488(4) 0.8361(3) 0.0192(2) 0.103(2) Uiso 1 1 d . . .
H3 H 0.1335 0.8488 0.0016 0.124 Uiso 1 1 calc R . .
C4 C 0.3116(5) 0.7107(5) -0.0363(3) 0.109(4) Uiso 1 1 d . . .
H4A H 0.3337 0.7409 -0.0438 0.163 Uiso 1 1 calc R . .
H4B H 0.3044 0.7137 -0.0112 0.163 Uiso 1 1 calc R . .
H4C H 0.2779 0.7110 -0.0492 0.163 Uiso 1 1 calc R . .
C5 C 0.3400(6) 0.6607(6) -0.0433(4) 0.112(4) Uiso 1 1 d . . .
H5A H 0.3651 0.6546 -0.0238 0.135 Uiso 1 1 calc R . .
H5B H 0.3135 0.6315 -0.0426 0.135 Uiso 1 1 calc R . .
O6 O 0.3658(4) 0.6562(4) -0.0713(3) 0.129(3) Uiso 1 1 d . . .
H6 H 0.3449 0.6591 -0.0884 0.155 Uiso 1 1 calc R . .
O7 O 0.2793(3) 0.6578(3) -0.1305(2) 0.104(2) Uiso 1 1 d . . .
C1A C 0.2280(2) 0.5699(2) 0.14013(14) 0.0287(11) Uani 1 1 d . . .
H1 H 0.2553 0.5469 0.1518 0.034 Uiso 1 1 calc R . .
O2A O 0.20123(15) 0.49321(15) 0.10356(10) 0.0332(8) Uani 1 1 d . . .
C2A C 0.1821(2) 0.5349(2) 0.12684(13) 0.0262(11) Uani 1 1 d . . .
H2 H 0.1634 0.5183 0.1472 0.031 Uiso 1 1 calc R . .
O3A O 0.09653(14) 0.53956(14) 0.09772(9) 0.0290(8) Uani 1 1 d . . .
C3A C 0.1434(2) 0.5701(2) 0.10705(13) 0.0264(10) Uani 1 1 d . . .
H3A H 0.1606 0.5857 0.0858 0.032 Uiso 1 1 calc R . .
O4A O 0.09420(15) 0.65092(14) 0.11063(9) 0.0304(8) Uani 1 1 d . . .
C4A C 0.1240(2) 0.6136(2) 0.13141(13) 0.0260(11) Uani 1 1 d . . .
H4 H 0.1001 0.5976 0.1495 0.031 Uiso 1 1 calc R . .
O5A O 0.20714(14) 0.60618(14) 0.16450(9) 0.0279(8) Uani 1 1 d . . .
C5A C 0.1699(2) 0.6429(2) 0.14948(14) 0.0285(11) Uani 1 1 d . . .
H5 H 0.1890 0.6650 0.1317 0.034 Uiso 1 1 calc R . .
O6A O 0.12276(17) 0.64627(15) 0.20362(10) 0.0354(9) Uani 1 1 d . . .
C6A C 0.1518(2) 0.6791(2) 0.17920(14) 0.0301(11) Uani 1 1 d . . .
H6A1 H 0.1830 0.6956 0.1908 0.036 Uiso 1 1 calc R . .
H6A2 H 0.1286 0.7079 0.1701 0.036 Uiso 1 1 calc R . .
C7A C 0.2188(2) 0.4485(2) 0.11944(19) 0.0411(14) Uani 1 1 d . . .
O8A O 0.2233(2) 0.44471(19) 0.15050(14) 0.0565(13) Uani 1 1 d . . .
C9A C 0.2312(3) 0.4050(3) 0.0943(2) 0.0512(17) Uani 1 1 d . . .
H9A1 H 0.2508 0.3766 0.1063 0.077 Uiso 1 1 calc R . .
H9A2 H 0.2531 0.4191 0.0752 0.077 Uiso 1 1 calc R . .
H9A3 H 0.1980 0.3905 0.0848 0.077 Uiso 1 1 calc R . .
C10A C 0.0828(3) 0.5360(3) 0.06389(16) 0.0428(15) Uani 1 1 d . . .
O11A O 0.1097(2) 0.5538(3) 0.04032(11) 0.076(2) Uani 1 1 d . . .
C12A C 0.0317(3) 0.5070(3) 0.05987(17) 0.0452(15) Uani 1 1 d . . .
H12A H 0.0101 0.5243 0.0418 0.068 Uiso 1 1 calc R . .
H12B H 0.0123 0.5074 0.0821 0.068 Uiso 1 1 calc R . .
H12C H 0.0389 0.4700 0.0531 0.068 Uiso 1 1 calc R . .
C13A C 0.1085(2) 0.6693(2) 0.23332(14) 0.0349(13) Uani 1 1 d . . .
O14A O 0.11690(19) 0.71554(18) 0.23998(12) 0.0483(11) Uani 1 1 d . . .
C15A C 0.0804(3) 0.6308(3) 0.25721(17) 0.0528(17) Uani 1 1 d . . .
H15A H 0.0764 0.6469 0.2804 0.079 Uiso 1 1 calc R . .
H15B H 0.1014 0.5979 0.2591 0.079 Uiso 1 1 calc R . .
H15C H 0.0452 0.6224 0.2476 0.079 Uiso 1 1 calc R . .
C1B C 0.0413(2) 0.6594(2) 0.11908(15) 0.0337(12) Uani 1 1 d . . .
H7 H 0.0284 0.6280 0.1328 0.040 Uiso 1 1 calc R . .
O2B O 0.04112(19) 0.68551(16) 0.05797(10) 0.0413(10) Uani 1 1 d . . .
C2B C 0.0080(3) 0.6629(2) 0.08504(17) 0.0433(15) Uani 1 1 d . . .
H8 H -0.0040 0.6264 0.0780 0.052 Uiso 1 1 calc R . .
O3B O -0.07138(18) 0.6767(2) 0.11804(16) 0.0627(15) Uani 1 1 d . . .
C3B C -0.0398(3) 0.6986(3) 0.0899(2) 0.0511(17) Uani 1 1 d . . .
H3B H -0.0613 0.6999 0.0679 0.061 Uiso 1 1 calc R . .
O4B O -0.01542(15) 0.78612(15) 0.06922(10) 0.0337(9) Uani 1 1 d . . .
C4B C -0.0222(2) 0.7541(2) 0.10007(16) 0.0366(13) Uani 1 1 d . . .
H9 H -0.0502 0.7707 0.1152 0.044 Uiso 1 1 calc R . .
O5B O 0.03413(15) 0.70502(16) 0.13948(10) 0.0358(9) Uani 1 1 d . . .
C5B C 0.0305(2) 0.7538(2) 0.11974(14) 0.0314(12) Uani 1 1 d . . .
H10 H 0.0608 0.7559 0.1028 0.038 Uiso 1 1 calc R . .
O6B O 0.08734(18) 0.80058(17) 0.15874(11) 0.0420(10) Uani 1 1 d . . .
C6B C 0.0340(2) 0.7994(2) 0.14554(15) 0.0370(13) Uani 1 1 d . . .
H6B1 H 0.0254 0.8335 0.1338 0.044 Uiso 1 1 calc R . .
H6B2 H 0.0084 0.7939 0.1649 0.044 Uiso 1 1 calc R . .
C7B C 0.0301(4) 0.6701(3) 0.0255(2) 0.061(2) Uani 1 1 d . . .
O8B O -0.0045(3) 0.6378(3) 0.01758(17) 0.096(2) Uani 1 1 d . . .
C9B C 0.0664(4) 0.6986(4) 0.0005(2) 0.076(3) Uani 1 1 d . . .
H9B1 H 0.0944 0.6742 -0.0074 0.114 Uiso 1 1 calc R . .
H9B2 H 0.0827 0.7293 0.0123 0.114 Uiso 1 1 calc R . .
H9B3 H 0.0458 0.7110 -0.0197 0.114 Uiso 1 1 calc R . .
C10B C -0.1183(4) 0.6533(4) 0.1132(3) 0.075(2) Uani 1 1 d . . .
O11B O -0.1326(4) 0.6447(4) 0.0842(2) 0.117(3) Uani 1 1 d . . .
C12B C -0.1461(4) 0.6358(4) 0.1449(3) 0.090(3) Uani 1 1 d . . .
H12D H -0.1793 0.6177 0.1384 0.136 Uiso 1 1 calc R . .
H12E H -0.1543 0.6668 0.1595 0.136 Uiso 1 1 calc R . .
H12F H -0.1233 0.6111 0.1580 0.136 Uiso 1 1 calc R . .
C13B C 0.0959(3) 0.8309(3) 0.18698(16) 0.0483(17) Uani 1 1 d . . .
O14B O 0.0608(3) 0.8567(3) 0.19993(16) 0.0823(19) Uani 1 1 d . . .
C15B C 0.1526(4) 0.8278(3) 0.1999(2) 0.067(2) Uani 1 1 d . . .
H15D H 0.1616 0.8607 0.2124 0.100 Uiso 1 1 calc R . .
H15E H 0.1767 0.8233 0.1800 0.100 Uiso 1 1 calc R . .
H15F H 0.1563 0.7973 0.2157 0.100 Uiso 1 1 calc R . .
C1C C -0.0475(2) 0.8316(2) 0.06558(14) 0.0298(11) Uani 1 1 d . . .
H11 H -0.0773 0.8300 0.0829 0.036 Uiso 1 1 calc R . .
O2C O -0.09742(15) 0.78365(14) 0.02143(11) 0.0333(9) Uani 1 1 d . . .
C2C C -0.0703(2) 0.8332(2) 0.02895(14) 0.0282(11) Uani 1 1 d . . .
H2C H -0.0961 0.8634 0.0270 0.034 Uiso 1 1 calc R . .
O3C O -0.05166(14) 0.85163(14) -0.03145(9) 0.0282(8) Uani 1 1 d . . .
C3C C -0.0271(2) 0.8395(2) 0.00163(14) 0.0272(11) Uani 1 1 d . . .
H3C H -0.0052 0.8063 -0.0001 0.033 Uiso 1 1 calc R . .
O4C O 0.05490(15) 0.88686(15) -0.01187(9) 0.0313(8) Uani 1 1 d . . .
C4C C 0.0084(2) 0.8876(2) 0.01023(13) 0.0280(11) Uani 1 1 d . . .
H12 H -0.0120 0.9213 0.0064 0.034 Uiso 1 1 calc R . .
O5C O -0.01742(15) 0.87900(15) 0.07098(9) 0.0314(8) Uani 1 1 d . . .
C5C C 0.0274(2) 0.8847(2) 0.04830(13) 0.0283(11) Uani 1 1 d . . .
H5C H 0.0519 0.8536 0.0513 0.034 Uiso 1 1 calc R . .
O6C O 0.08092(18) 0.92444(16) 0.09162(10) 0.0402(10) Uani 1 1 d . . .
C6C C 0.0557(2) 0.9353(2) 0.05897(15) 0.0368(13) Uani 1 1 d . . .
H6C1 H 0.0825 0.9454 0.0412 0.044 Uiso 1 1 calc R . .
H6C2 H 0.0299 0.9649 0.0615 0.044 Uiso 1 1 calc R . .
C7C C -0.1499(2) 0.7826(2) 0.02858(17) 0.0381(13) Uani 1 1 d . . .
O8C O -0.17398(18) 0.81983(19) 0.04014(14) 0.0525(12) Uani 1 1 d . . .
C9C C -0.1729(3) 0.7291(3) 0.0215(2) 0.0599(19) Uani 1 1 d . . .
H9C1 H -0.1677 0.7061 0.0419 0.090 Uiso 1 1 calc R . .
H9C2 H -0.1551 0.7133 0.0012 0.090 Uiso 1 1 calc R . .
H9C3 H -0.2111 0.7326 0.0167 0.090 Uiso 1 1 calc R . .
C10C C -0.0487(2) 0.8147(2) -0.05785(14) 0.0279(11) Uani 1 1 d . . .
O11C O -0.02850(17) 0.77178(16) -0.05429(11) 0.0401(10) Uani 1 1 d . . .
C12C C -0.0732(2) 0.8371(2) -0.09028(14) 0.0355(12) Uani 1 1 d . . .
H12G H -0.0625 0.8154 -0.1104 0.053 Uiso 1 1 calc R . .
H12H H -0.0610 0.8738 -0.0936 0.053 Uiso 1 1 calc R . .
H12I H -0.1121 0.8366 -0.0881 0.053 Uiso 1 1 calc R . .
C13C C 0.1085(3) 0.9646(3) 0.10633(16) 0.0409(14) Uani 1 1 d . . .
O14C O 0.1120(3) 1.0075(2) 0.09331(13) 0.0652(16) Uani 1 1 d . . .
C15C C 0.1332(3) 0.9459(3) 0.13975(18) 0.0499(16) Uani 1 1 d . . .
H15G H 0.1611 0.9710 0.1469 0.075 Uiso 1 1 calc R . .
H15H H 0.1490 0.9105 0.1362 0.075 Uiso 1 1 calc R . .
H15I H 0.1059 0.9439 0.1580 0.075 Uiso 1 1 calc R . .
C1D C 0.0485(2) 0.9142(2) -0.04444(14) 0.0324(12) Uani 1 1 d . . .
H1D H 0.0094 0.9194 -0.0484 0.039 Uiso 1 1 calc R . .
O2D O 0.11755(15) 0.85312(15) -0.06283(10) 0.0321(8) Uani 1 1 d . . .
C2D C 0.0692(2) 0.8780(2) -0.07336(13) 0.0292(11) Uani 1 1 d . . .
H2D H 0.0419 0.8503 -0.0790 0.035 Uiso 1 1 calc R . .
O3D O 0.02857(15) 0.93644(17) -0.11320(10) 0.0360(9) Uani 1 1 d . . .
C3D C 0.0800(2) 0.9125(2) -0.10565(14) 0.0310(12) Uani 1 1 d . . .
H3D H 0.0915 0.8895 -0.1256 0.037 Uiso 1 1 calc R . .
O4D O 0.17275(14) 0.93315(14) -0.10756(9) 0.0274(8) Uani 1 1 d . . .
C4D C 0.1221(2) 0.9549(2) -0.09826(14) 0.0280(11) Uani 1 1 d . . .
H4D H 0.1147 0.9877 -0.1123 0.034 Uiso 1 1 calc R . .
O5D O 0.07223(16) 0.96471(15) -0.04321(10) 0.0342(9) Uani 1 1 d . . .
C5D C 0.1244(2) 0.9686(2) -0.05888(15) 0.0317(12) Uani 1 1 d . . .
H5D H 0.1494 0.9435 -0.0468 0.038 Uiso 1 1 calc R . .
O6D O 0.1566(2) 1.0351(2) -0.01695(12) 0.0530(13) Uani 1 1 d . . .
C6D C 0.1429(3) 1.0254(3) -0.05309(17) 0.0446(15) Uani 1 1 d . . .
H6D1 H 0.1744 1.0325 -0.0680 0.054 Uiso 1 1 calc R . .
H6D2 H 0.1143 1.0503 -0.0602 0.054 Uiso 1 1 calc R . .
C7D C 0.1300(3) 0.8069(2) -0.07914(17) 0.0413(14) Uani 1 1 d . . .
O8D O 0.1033(2) 0.7883(2) -0.10195(14) 0.0590(13) Uani 1 1 d . . .
C9D C 0.1806(3) 0.7837(3) -0.0658(2) 0.0602(19) Uani 1 1 d . . .
H9D1 H 0.1948 0.8064 -0.0472 0.090 Uiso 1 1 calc R . .
H9D2 H 0.2065 0.7815 -0.0849 0.090 Uiso 1 1 calc R . .
H9D3 H 0.1737 0.7479 -0.0566 0.090 Uiso 1 1 calc R . .
C10D C 0.0177(3) 0.9497(4) -0.14572(15) 0.063(2) Uani 1 1 d . . .
O11D O 0.0525(3) 0.9514(3) -0.16732(19) 0.092(2) Uiso 1 1 d . . .
C12D C -0.0380(3) 0.9704(4) -0.15009(19) 0.059(2) Uani 1 1 d . . .
H12J H -0.0376 1.0019 -0.1653 0.089 Uiso 1 1 calc R . .
H12K H -0.0526 0.9801 -0.1272 0.089 Uiso 1 1 calc R . .
H12L H -0.0603 0.9427 -0.1607 0.089 Uiso 1 1 calc R . .
C13D C 0.2067(3) 1.0234(3) -0.00729(18) 0.058(2) Uani 1 1 d . . .
O14D O 0.2404(2) 1.0049(3) -0.02672(13) 0.0707(16) Uani 1 1 d . . .
C15D C 0.2184(4) 1.0348(5) 0.03048(19) 0.079(3) Uani 1 1 d . . .
H15J H 0.2441 1.0087 0.0393 0.118 Uiso 1 1 calc R . .
H15K H 0.1853 1.0324 0.0440 0.118 Uiso 1 1 calc R . .
H15L H 0.2333 1.0707 0.0327 0.118 Uiso 1 1 calc R . .
C1E C 0.1962(2) 0.9529(2) -0.13836(13) 0.0260(11) Uani 1 1 d . . .
H1E H 0.1676 0.9658 -0.1544 0.031 Uiso 1 1 calc R . .
O2E O 0.19083(15) 0.86528(15) -0.16191(9) 0.0308(8) Uani 1 1 d . . .
C2E C 0.2273(2) 0.9085(2) -0.15615(13) 0.0276(11) Uani 1 1 d . . .
H2E H 0.2416 0.9215 -0.1790 0.033 Uiso 1 1 calc R . .
O3E O 0.30873(16) 0.85762(15) -0.15305(10) 0.0351(9) Uani 1 1 d . . .
C3E C 0.2730(2) 0.8903(2) -0.13292(13) 0.0273(11) Uani 1 1 d . . .
H3E H 0.2588 0.8697 -0.1126 0.033 Uiso 1 1 calc R . .
O4E O 0.34103(14) 0.91418(14) -0.09438(9) 0.0262(7) Uani 1 1 d . . .
C4E C 0.30678(19) 0.9367(2) -0.12009(12) 0.0238(10) Uani 1 1 d . . .
H4E H 0.3286 0.9511 -0.1398 0.029 Uiso 1 1 calc R . .
O5E O 0.23156(14) 0.99572(14) -0.13080(9) 0.0260(7) Uani 1 1 d . . .
C5E C 0.2714(2) 0.9811(2) -0.10509(12) 0.0249(10) Uani 1 1 d . . .
H5E H 0.2528 0.9671 -0.0839 0.030 Uiso 1 1 calc R . .
O6E O 0.33876(14) 1.04338(15) -0.12242(9) 0.0291(8) Uani 1 1 d . . .
C6E C 0.3000(2) 1.0318(2) -0.09530(13) 0.0267(11) Uani 1 1 d . . .
H6E1 H 0.2742 1.0615 -0.0932 0.032 Uiso 1 1 calc R . .
H6E2 H 0.3182 1.0273 -0.0725 0.032 Uiso 1 1 calc R . .
C7E C 0.1955(2) 0.8376(2) -0.19166(16) 0.0377(13) Uani 1 1 d . . .
O8E O 0.22757(19) 0.8472(2) -0.21416(12) 0.0517(12) Uani 1 1 d . . .
C9E C 0.1552(3) 0.7937(3) -0.1926(2) 0.0548(18) Uani 1 1 d . . .
H9E1 H 0.1506 0.7814 -0.2167 0.082 Uiso 1 1 calc R . .
H9E2 H 0.1210 0.8070 -0.1837 0.082 Uiso 1 1 calc R . .
H9E3 H 0.1674 0.7641 -0.1780 0.082 Uiso 1 1 calc R . .
C10E C 0.3100(3) 0.8049(3) -0.1484(2) 0.0530(18) Uani 1 1 d . . .
O11E O 0.2768(3) 0.7826(2) -0.1320(2) 0.0796(19) Uani 1 1 d . . .
C12E C 0.3541(3) 0.7804(3) -0.1677(2) 0.065(2) Uani 1 1 d . . .
H12M H 0.3858 0.7793 -0.1528 0.098 Uiso 1 1 calc R . .
H12N H 0.3617 0.8014 -0.1886 0.098 Uiso 1 1 calc R . .
H12O H 0.3442 0.7440 -0.1744 0.098 Uiso 1 1 calc R . .
C13E C 0.3772(2) 1.0786(2) -0.11449(16) 0.0374(13) Uani 1 1 d . . .
O14E O 0.3766(2) 1.1033(2) -0.08782(14) 0.0696(16) Uani 1 1 d . . .
C15E C 0.4206(2) 1.0796(3) -0.14087(17) 0.0434(15) Uani 1 1 d . . .
H15M H 0.4159 1.1105 -0.1562 0.065 Uiso 1 1 calc R . .
H15N H 0.4193 1.0468 -0.1548 0.065 Uiso 1 1 calc R . .
H15O H 0.4551 1.0821 -0.1290 0.065 Uiso 1 1 calc R . .
C1F C 0.3902(2) 0.9394(2) -0.08812(12) 0.0249(10) Uani 1 1 d . . .
H1F H 0.3966 0.9672 -0.1063 0.030 Uiso 1 1 calc R . .
O2F O 0.43834(16) 0.87438(16) -0.12302(9) 0.0341(9) Uani 1 1 d . . .
C2F C 0.4349(2) 0.8981(2) -0.08921(13) 0.0271(11) Uani 1 1 d . . .
H2F H 0.4694 0.9162 -0.0838 0.032 Uiso 1 1 calc R . .
O3F O 0.47157(15) 0.82029(15) -0.06308(9) 0.0314(8) Uani 1 1 d . . .
C3F C 0.42546(19) 0.85468(19) -0.06252(12) 0.0233(10) Uani 1 1 d . . .
H3F H 0.3924 0.8342 -0.0682 0.028 Uiso 1 1 calc R . .
O4F O 0.40550(14) 0.83961(13) -0.00268(9) 0.0246(7) Uani 1 1 d . . .
C4F C 0.42130(19) 0.88006(19) -0.02654(12) 0.0221(10) Uani 1 1 d . . .
H4F H 0.4568 0.8947 -0.0195 0.027 Uiso 1 1 calc R . .
O5F O 0.39097(14) 0.96305(13) -0.05450(9) 0.0254(7) Uani 1 1 d . . .
C5F C 0.3793(2) 0.9255(2) -0.02680(13) 0.0235(10) Uani 1 1 d . . .
H5F H 0.3431 0.9098 -0.0306 0.028 Uiso 1 1 calc R . .
O6F O 0.43245(15) 0.97679(15) 0.01245(9) 0.0299(8) Uani 1 1 d . . .
C6F C 0.3788(2) 0.9580(2) 0.00590(13) 0.0278(11) Uani 1 1 d . . .
H6F1 H 0.3543 0.9886 0.0032 0.033 Uiso 1 1 calc R . .
H6F2 H 0.3664 0.9360 0.0258 0.033 Uiso 1 1 calc R . .
C7F C 0.4763(3) 0.8941(2) -0.14458(15) 0.0408(14) Uani 1 1 d . . .
O8F O 0.5050(2) 0.9297(3) -0.13625(16) 0.0735(16) Uiso 1 1 d . . .
C9F C 0.4773(3) 0.8656(3) -0.17881(16) 0.0516(17) Uani 1 1 d . . .
H9F1 H 0.4447 0.8738 -0.1919 0.077 Uiso 1 1 calc R . .
H9F2 H 0.4795 0.8271 -0.1747 0.077 Uiso 1 1 calc R . .
H9F3 H 0.5084 0.8773 -0.1923 0.077 Uiso 1 1 calc R . .
C10F C 0.4660(3) 0.7716(2) -0.07821(14) 0.0369(13) Uani 1 1 d . . .
O11F O 0.42456(19) 0.75393(17) -0.08815(12) 0.0469(11) Uani 1 1 d . . .
C12F C 0.5198(3) 0.7457(3) -0.08178(19) 0.0538(18) Uani 1 1 d . . .
H12P H 0.5159 0.7069 -0.0798 0.081 Uiso 1 1 calc R . .
H12Q H 0.5434 0.7586 -0.0632 0.081 Uiso 1 1 calc R . .
H12R H 0.5351 0.7546 -0.1046 0.081 Uiso 1 1 calc R . .
C13F C 0.4400(3) 1.0083(2) 0.04027(14) 0.0358(13) Uani 1 1 d . . .
O14F O 0.4036(2) 1.02050(18) 0.05931(11) 0.0499(12) Uani 1 1 d . . .
C15F C 0.4968(3) 1.0246(3) 0.04365(18) 0.0522(17) Uani 1 1 d . . .
H15P H 0.5023 1.0415 0.0664 0.078 Uiso 1 1 calc R . .
H15Q H 0.5057 1.0499 0.0250 0.078 Uiso 1 1 calc R . .
H15R H 0.5197 0.9931 0.0417 0.078 Uiso 1 1 calc R . .
C1G C 0.4258(2) 0.8438(2) 0.03193(12) 0.0247(10) Uani 1 1 d . . .
H1G H 0.4412 0.8803 0.0353 0.030 Uiso 1 1 calc R . .
O2G O 0.51238(14) 0.80857(15) 0.01369(9) 0.0299(8) Uani 1 1 d . . .
C2G C 0.4694(2) 0.8024(2) 0.03808(13) 0.0243(10) Uani 1 1 d . . .
H2G H 0.4834 0.8059 0.0624 0.029 Uiso 1 1 calc R . .
O3G O 0.48596(14) 0.70729(14) 0.03682(9) 0.0272(8) Uani 1 1 d . . .
C3G C 0.44513(19) 0.7475(2) 0.03329(13) 0.0236(10) Uani 1 1 d . . .
H3G H 0.4281 0.7448 0.0097 0.028 Uiso 1 1 calc R . .
O4G O 0.37772(14) 0.69087(14) 0.06035(9) 0.0254(7) Uani 1 1 d . . .
C4G C 0.4029(2) 0.7414(2) 0.06185(13) 0.0252(10) Uani 1 1 d . . .
H4G H 0.4192 0.7471 0.0854 0.030 Uiso 1 1 calc R . .
O5G O 0.38452(14) 0.83612(14) 0.05595(9) 0.0251(7) Uani 1 1 d . . .
C5G C 0.3601(2) 0.7841(2) 0.05468(13) 0.0252(10) Uani 1 1 d . . .
H5G H 0.3448 0.7782 0.0309 0.030 Uiso 1 1 calc R . .
O6G O 0.27390(18) 0.7529(2) 0.06805(13) 0.0521(12) Uani 1 1 d . . .
C6G C 0.3152(2) 0.7859(2) 0.08107(15) 0.0321(12) Uani 1 1 d . . .
H6G1 H 0.3277 0.7726 0.1040 0.039 Uiso 1 1 calc R . .
H6G2 H 0.3022 0.8229 0.0840 0.039 Uiso 1 1 calc R . .
C7G C 0.5472(2) 0.8484(3) 0.02172(17) 0.0393(14) Uani 1 1 d . . .
O8G O 0.54119(17) 0.87830(18) 0.04629(12) 0.0444(10) Uani 1 1 d . . .
C9G C 0.5916(3) 0.8503(3) -0.0042(2) 0.060(2) Uani 1 1 d . . .
H9G1 H 0.6116 0.8836 -0.0013 0.090 Uiso 1 1 calc R . .
H9G2 H 0.5769 0.8487 -0.0279 0.090 Uiso 1 1 calc R . .
H9G3 H 0.6154 0.8199 -0.0005 0.090 Uiso 1 1 calc R . .
C10G C 0.4962(3) 0.6777(2) 0.00752(15) 0.0355(13) Uani 1 1 d . . .
O11G O 0.4714(2) 0.68225(19) -0.01904(11) 0.0540(13) Uani 1 1 d . . .
C12G C 0.5413(3) 0.6396(3) 0.01344(17) 0.0449(15) Uani 1 1 d . . .
H12S H 0.5454 0.6166 -0.0071 0.067 Uiso 1 1 calc R . .
H12T H 0.5338 0.6177 0.0341 0.067 Uiso 1 1 calc R . .
H12U H 0.5743 0.6597 0.0172 0.067 Uiso 1 1 calc R . .
C13G C 0.2261(3) 0.7535(4) 0.0841(2) 0.060(2) Uani 1 1 d . . .
O14G O 0.2204(3) 0.7781(4) 0.1106(2) 0.119(3) Uani 1 1 d . . .
C15G C 0.1856(3) 0.7215(5) 0.0650(3) 0.083(3) Uani 1 1 d . . .
H15S H 0.1565 0.7120 0.0809 0.124 Uiso 1 1 calc R . .
H15T H 0.2022 0.6889 0.0560 0.124 Uiso 1 1 calc R . .
H15U H 0.1714 0.7424 0.0455 0.124 Uiso 1 1 calc R . .
C1H C 0.4017(2) 0.6516(2) 0.08204(13) 0.0272(11) Uani 1 1 d . . .
H1H H 0.4414 0.6542 0.0799 0.033 Uiso 1 1 calc R . .
O2H O 0.39931(17) 0.59145(15) 0.03302(10) 0.0368(9) Uani 1 1 d . . .
C2H C 0.3837(2) 0.5979(2) 0.06871(13) 0.0281(11) Uani 1 1 d . . .
H2H H 0.4000 0.5690 0.0832 0.034 Uiso 1 1 calc R . .
O3H O 0.30519(18) 0.54566(16) 0.05716(11) 0.0416(10) Uani 1 1 d . . .
C3H C 0.3232(2) 0.5953(2) 0.07158(13) 0.0289(11) Uani 1 1 d . . .
H3H H 0.3067 0.6258 0.0587 0.035 Uiso 1 1 calc R . .
O4H O 0.25173(14) 0.59667(14) 0.11164(9) 0.0269(8) Uani 1 1 d . . .
C4H C 0.3090(2) 0.5982(2) 0.11023(13) 0.0258(10) Uani 1 1 d . . .
H4H H 0.3244 0.5669 0.1230 0.031 Uiso 1 1 calc R . .
O5H O 0.38724(14) 0.65695(15) 0.11764(9) 0.0287(8) Uani 1 1 d . . .
C5H C 0.3314(2) 0.6508(2) 0.12538(14) 0.0282(11) Uani 1 1 d . . .
H5H H 0.3110 0.6817 0.1157 0.034 Uiso 1 1 calc R . .
O6H O 0.34548(19) 0.70203(19) 0.17758(11) 0.0524(13) Uani 1 1 d D . .
C6H C 0.3275(2) 0.6509(2) 0.16486(14) 0.0332(12) Uani 1 1 d . A .
H6H1 H 0.2902 0.6446 0.1722 0.040 Uiso 1 1 calc R . .
H6H2 H 0.3500 0.6221 0.1747 0.040 Uiso 1 1 calc R . .
C7H C 0.4246(3) 0.5467(3) 0.02451(17) 0.0528(18) Uani 1 1 d . . .
O8H O 0.4323(3) 0.5101(3) 0.04562(15) 0.083(2) Uani 1 1 d . . .
C9H C 0.4338(3) 0.5426(3) -0.01399(17) 0.0559(19) Uani 1 1 d . . .
H9H1 H 0.4655 0.5207 -0.0184 0.084 Uiso 1 1 calc R . .
H9H2 H 0.4393 0.5784 -0.0237 0.084 Uiso 1 1 calc R . .
H9H3 H 0.4027 0.5262 -0.0251 0.084 Uiso 1 1 calc R . .
C10H C 0.2748(4) 0.5489(4) 0.0286(2) 0.066(2) Uani 1 1 d . . .
O11H O 0.2601(3) 0.5891(4) 0.0167(2) 0.097(2) Uiso 1 1 d . . .
C12H C 0.2620(5) 0.4943(4) 0.0144(2) 0.089(3) Uani 1 1 d . . .
H12V H 0.2343 0.4777 0.0288 0.134 Uiso 1 1 calc R . .
H12W H 0.2942 0.4722 0.0148 0.134 Uiso 1 1 calc R . .
H12$ H 0.2493 0.4976 -0.0097 0.134 Uiso 1 1 calc R . .
O14Q O 0.2661(4) 0.7293(5) 0.1831(3) 0.0758(17) Uiso 0.493(8) 1 d PD A 1
C15H C 0.3428(11) 0.7736(6) 0.2162(6) 0.0758(17) Uiso 0.507(8) 1 d PD . .
H15V H 0.3527 0.7901 0.1939 0.114 Uiso 0.507(8) 1 calc PR A .
H15W H 0.3735 0.7741 0.2320 0.114 Uiso 0.507(8) 1 calc PR . .
H15$ H 0.3133 0.7935 0.2267 0.114 Uiso 0.507(8) 1 calc PR . .
O14P O 0.3099(5) 0.6821(5) 0.2283(3) 0.0758(17) Uiso 0.507(8) 1 d PD . .
C13Q C 0.3104(3) 0.7368(6) 0.1935(4) 0.0758(17) Uiso 0.493(8) 1 d PD A 1
C13P C 0.3260(7) 0.7173(4) 0.2100(3) 0.0758(17) Uiso 0.507(8) 1 d PD A .
C15J C 0.3381(11) 0.7813(8) 0.2120(7) 0.0758(17) Uiso 0.493(8) 1 d PD A 1
H13 H 0.3758 0.7722 0.2151 0.114 Uiso 0.493(8) 1 calc PR A 1
H15 H 0.3216 0.7869 0.2349 0.114 Uiso 0.493(8) 1 calc PR A 1
H14 H 0.3352 0.8140 0.1981 0.114 Uiso 0.493(8) 1 calc PR A 1

loop_
_atom_site_aniso_label
_atom_site_aniso_U_11
_atom_site_aniso_U_22
_atom_site_aniso_U_33
_atom_site_aniso_U_23
_atom_site_aniso_U_13
_atom_site_aniso_U_12
C1A 0.023(2) 0.033(3) 0.029(3) 0.008(2) 0.001(2) -0.002(2)
O2A 0.032(2) 0.0278(19) 0.039(2) 0.0007(16) 0.0075(17) -0.0004(15)
C2A 0.030(3) 0.021(2) 0.027(3) 0.002(2) 0.003(2) -0.003(2)
O3A 0.0268(18) 0.0286(19) 0.0316(19) 0.0004(15) 0.0006(15) -0.0080(15)
C3A 0.025(2) 0.026(3) 0.028(2) 0.003(2) -0.003(2) -0.008(2)
O4A 0.035(2) 0.0264(18) 0.0302(18) 0.0084(15) -0.0078(16) -0.0017(15)
C4A 0.031(3) 0.022(2) 0.025(2) 0.008(2) -0.004(2) -0.001(2)
O5A 0.0295(19) 0.0288(19) 0.0256(17) 0.0042(15) -0.0010(15) 0.0018(15)
C5A 0.032(3) 0.026(3) 0.028(3) 0.007(2) -0.003(2) -0.001(2)
O6A 0.044(2) 0.033(2) 0.029(2) -0.0014(16) -0.0005(17) -0.0037(17)
C6A 0.032(3) 0.025(3) 0.033(3) -0.004(2) -0.005(2) 0.000(2)
C7A 0.031(3) 0.031(3) 0.062(4) 0.000(3) 0.002(3) 0.004(2)
O8A 0.068(3) 0.042(3) 0.059(3) 0.007(2) -0.008(3) 0.021(2)
C9A 0.037(3) 0.041(4) 0.076(5) -0.016(3) -0.001(3) 0.009(3)
C10A 0.054(4) 0.038(3) 0.037(3) -0.003(3) -0.003(3) -0.015(3)
O11A 0.092(4) 0.112(5) 0.025(2) -0.007(3) 0.012(2) -0.064(4)
C12A 0.047(4) 0.051(4) 0.037(3) -0.006(3) -0.008(3) -0.017(3)
C13A 0.036(3) 0.041(3) 0.027(3) -0.008(2) -0.004(2) 0.001(2)
O14A 0.051(3) 0.043(3) 0.051(3) -0.014(2) 0.005(2) 0.003(2)
C15A 0.062(4) 0.059(4) 0.037(3) -0.012(3) 0.007(3) -0.010(3)
C1B 0.031(3) 0.029(3) 0.041(3) 0.010(2) -0.006(2) -0.001(2)
O2B 0.058(3) 0.033(2) 0.033(2) 0.0020(17) -0.021(2) 0.0011(19)
C2B 0.043(3) 0.032(3) 0.055(4) 0.009(3) -0.022(3) -0.007(3)
O3B 0.029(2) 0.052(3) 0.107(4) 0.044(3) -0.009(2) -0.011(2)
C3B 0.043(4) 0.043(4) 0.066(4) 0.021(3) -0.021(3) -0.004(3)
O4B 0.033(2) 0.031(2) 0.037(2) 0.0128(17) 0.0037(17) 0.0071(16)
C4B 0.028(3) 0.034(3) 0.048(3) 0.017(3) -0.001(2) 0.000(2)
O5B 0.032(2) 0.036(2) 0.039(2) 0.0114(18) -0.0047(17) 0.0002(16)
C5B 0.033(3) 0.026(3) 0.036(3) 0.005(2) 0.002(2) 0.001(2)
O6B 0.047(2) 0.037(2) 0.042(2) -0.0046(19) -0.006(2) -0.0010(18)
C6B 0.039(3) 0.035(3) 0.036(3) 0.000(2) 0.002(3) 0.006(2)
C7B 0.077(5) 0.057(4) 0.051(4) -0.001(4) -0.021(4) 0.005(4)
O8B 0.130(6) 0.085(5) 0.071(4) -0.013(3) -0.046(4) -0.036(4)
C9B 0.077(6) 0.111(7) 0.040(4) -0.019(5) -0.009(4) 0.008(5)
C10B 0.058(5) 0.065(5) 0.100(7) 0.010(5) -0.005(5) -0.022(4)
O11B 0.113(6) 0.141(8) 0.097(5) -0.005(5) -0.002(5) -0.071(6)
C12B 0.057(5) 0.088(7) 0.126(9) 0.026(6) 0.019(6) -0.016(5)
C13B 0.076(5) 0.040(3) 0.029(3) -0.002(3) 0.005(3) -0.013(3)
O14B 0.108(5) 0.073(4) 0.066(4) -0.037(3) 0.003(4) -0.003(4)
C15B 0.086(6) 0.064(5) 0.051(4) 0.012(4) -0.019(4) -0.039(4)
C1C 0.030(3) 0.022(2) 0.038(3) 0.007(2) 0.004(2) 0.004(2)
O2C 0.031(2) 0.0219(18) 0.047(2) -0.0001(16) 0.0021(17) -0.0002(15)
C2C 0.025(3) 0.020(2) 0.040(3) 0.000(2) -0.001(2) 0.002(2)
O3C 0.0302(19) 0.0283(18) 0.0260(18) -0.0036(15) -0.0027(15) 0.0056(15)
C3C 0.026(3) 0.027(3) 0.029(3) 0.002(2) 0.002(2) 0.001(2)
O4C 0.0293(19) 0.039(2) 0.0258(18) 0.0066(16) 0.0040(15) -0.0025(16)
C4C 0.030(3) 0.028(3) 0.026(3) 0.002(2) -0.001(2) 0.000(2)
O5C 0.035(2) 0.033(2) 0.0255(18) 0.0008(15) 0.0018(16) -0.0029(16)
C5C 0.030(3) 0.028(3) 0.027(3) 0.002(2) 0.002(2) 0.000(2)
O6C 0.052(3) 0.034(2) 0.034(2) -0.0013(17) -0.0109(19) -0.0096(18)
C6C 0.041(3) 0.038(3) 0.031(3) 0.002(2) -0.004(2) -0.004(3)
C7C 0.034(3) 0.028(3) 0.052(3) 0.001(3) 0.007(3) -0.003(2)
O8C 0.035(2) 0.050(3) 0.072(3) -0.006(2) 0.016(2) -0.003(2)
C9C 0.052(4) 0.041(4) 0.087(5) -0.004(4) 0.004(4) -0.014(3)
C10C 0.021(2) 0.030(3) 0.033(3) -0.007(2) -0.001(2) -0.004(2)
O11C 0.045(2) 0.034(2) 0.042(2) -0.0130(18) -0.0078(19) 0.0023(19)
C12C 0.033(3) 0.044(3) 0.030(3) -0.004(2) -0.002(2) -0.009(2)
C13C 0.043(3) 0.044(4) 0.036(3) -0.005(3) -0.001(3) -0.010(3)
O14C 0.097(4) 0.050(3) 0.048(3) 0.009(2) -0.027(3) -0.034(3)
C15C 0.051(4) 0.050(4) 0.049(4) -0.003(3) -0.020(3) -0.011(3)
C1D 0.038(3) 0.032(3) 0.027(3) 0.004(2) 0.003(2) -0.003(2)
O2D 0.034(2) 0.0288(19) 0.0333(19) -0.0008(16) 0.0020(16) -0.0039(16)
C2D 0.028(3) 0.032(3) 0.028(3) -0.002(2) 0.000(2) -0.005(2)
O3D 0.0250(19) 0.055(3) 0.0285(19) -0.0032(18) -0.0006(15) -0.0027(17)
C3D 0.028(3) 0.035(3) 0.031(3) -0.004(2) 0.002(2) -0.001(2)
O4D 0.0268(18) 0.0317(19) 0.0238(17) 0.0054(15) 0.0009(14) -0.0032(15)
C4D 0.024(2) 0.030(3) 0.030(3) 0.006(2) 0.002(2) -0.002(2)
O5D 0.040(2) 0.031(2) 0.0318(19) -0.0019(16) 0.0103(17) -0.0020(17)
C5D 0.032(3) 0.029(3) 0.034(3) -0.004(2) 0.008(2) -0.006(2)
O6D 0.060(3) 0.054(3) 0.045(3) -0.026(2) 0.015(2) -0.021(2)
C6D 0.052(4) 0.037(3) 0.044(3) -0.003(3) 0.011(3) -0.006(3)
C7D 0.043(3) 0.036(3) 0.045(3) 0.001(3) -0.001(3) -0.002(3)
O8D 0.057(3) 0.046(3) 0.074(3) -0.025(3) -0.012(3) 0.002(2)
C9D 0.059(5) 0.047(4) 0.075(5) -0.001(4) -0.008(4) 0.020(3)
C10D 0.040(4) 0.130(7) 0.019(3) 0.011(4) 0.015(3) 0.027(4)
C12D 0.045(4) 0.091(6) 0.042(4) 0.003(4) -0.007(3) 0.023(4)
C13D 0.072(5) 0.062(5) 0.039(4) -0.018(3) 0.015(4) -0.025(4)
O14D 0.075(4) 0.097(4) 0.040(3) -0.022(3) 0.014(3) -0.020(3)
C15D 0.075(6) 0.122(8) 0.039(4) -0.037(5) 0.014(4) -0.032(6)
C1E 0.028(3) 0.031(3) 0.020(2) 0.002(2) -0.004(2) -0.004(2)
O2E 0.0293(19) 0.034(2) 0.0295(19) -0.0053(16) -0.0013(15) -0.0089(16)
C2E 0.029(3) 0.031(3) 0.022(2) 0.000(2) 0.000(2) -0.005(2)
O3E 0.033(2) 0.030(2) 0.042(2) -0.0109(17) -0.0032(17) 0.0054(16)
C3E 0.033(3) 0.023(2) 0.026(2) 0.000(2) 0.001(2) -0.002(2)
O4E 0.0272(18) 0.0254(18) 0.0259(17) 0.0036(14) -0.0041(14) -0.0053(14)
C4E 0.022(2) 0.029(3) 0.020(2) 0.003(2) 0.0014(19) -0.002(2)
O5E 0.0266(18) 0.0279(18) 0.0236(17) -0.0006(14) -0.0031(14) -0.0020(15)
C5E 0.030(3) 0.028(3) 0.016(2) 0.000(2) 0.000(2) -0.002(2)
O6E 0.0293(19) 0.0302(19) 0.0279(18) -0.0002(15) -0.0018(15) -0.0089(15)
C6E 0.029(3) 0.030(3) 0.021(2) -0.004(2) -0.001(2) -0.001(2)
C7E 0.033(3) 0.040(3) 0.040(3) -0.009(3) -0.003(3) -0.001(2)
O8E 0.045(3) 0.067(3) 0.043(2) -0.019(2) 0.004(2) -0.012(2)
C9E 0.049(4) 0.057(4) 0.058(4) -0.025(3) -0.001(3) -0.018(3)
C10E 0.054(4) 0.031(3) 0.074(5) -0.001(3) -0.015(4) -0.004(3)
O11E 0.074(4) 0.037(3) 0.128(5) 0.015(3) 0.024(4) 0.003(3)
C12E 0.054(4) 0.042(4) 0.099(6) -0.030(4) -0.019(4) 0.016(3)
C13E 0.036(3) 0.035(3) 0.041(3) -0.004(3) -0.013(3) -0.009(2)
O14E 0.073(4) 0.070(4) 0.065(3) -0.027(3) 0.010(3) -0.037(3)
C15E 0.029(3) 0.056(4) 0.045(3) 0.014(3) -0.010(3) -0.015(3)
C1F 0.025(2) 0.032(3) 0.018(2) 0.003(2) 0.0016(19) -0.004(2)
O2F 0.042(2) 0.038(2) 0.0225(18) -0.0017(16) 0.0040(16) -0.0050(18)
C2F 0.027(3) 0.030(3) 0.024(2) 0.000(2) 0.002(2) 0.002(2)
O3F 0.0307(19) 0.035(2) 0.0285(18) -0.0066(16) 0.0044(15) 0.0041(16)
C3F 0.021(2) 0.024(2) 0.025(2) -0.001(2) 0.0000(19) 0.0026(19)
O4F 0.0296(18) 0.0238(17) 0.0204(16) 0.0029(14) -0.0041(14) -0.0024(14)
C4F 0.023(2) 0.024(2) 0.019(2) 0.0012(19) 0.0024(19) -0.0014(19)
O5F 0.0296(18) 0.0234(17) 0.0232(17) 0.0021(14) -0.0006(14) -0.0035(14)
C5F 0.022(2) 0.025(2) 0.023(2) 0.002(2) 0.0031(19) 0.000(2)
O6F 0.033(2) 0.0303(19) 0.0266(18) -0.0090(15) -0.0004(15) -0.0001(15)
C6F 0.026(3) 0.032(3) 0.025(3) -0.001(2) 0.003(2) 0.001(2)
C7F 0.057(4) 0.035(3) 0.030(3) 0.001(2) 0.011(3) -0.010(3)
C9F 0.082(5) 0.042(4) 0.030(3) -0.004(3) 0.016(3) 0.004(3)
C10F 0.046(4) 0.035(3) 0.030(3) -0.005(2) 0.004(3) 0.010(3)
O11F 0.050(3) 0.036(2) 0.054(3) -0.014(2) -0.008(2) 0.005(2)
C12F 0.055(4) 0.051(4) 0.056(4) -0.006(3) 0.013(3) 0.023(3)
C13F 0.054(4) 0.027(3) 0.026(3) -0.002(2) -0.007(3) 0.000(3)
O14F 0.069(3) 0.044(2) 0.036(2) -0.017(2) 0.009(2) -0.003(2)
C15F 0.071(5) 0.041(3) 0.045(4) -0.010(3) -0.014(3) -0.010(3)
C1G 0.029(3) 0.024(2) 0.021(2) 0.0005(19) 0.002(2) -0.001(2)
O2G 0.0274(19) 0.0304(19) 0.0320(19) 0.0016(16) 0.0073(15) -0.0019(15)
C2G 0.023(2) 0.030(3) 0.019(2) 0.004(2) 0.0028(19) -0.003(2)
O3G 0.0261(18) 0.0297(19) 0.0257(18) 0.0011(15) 0.0040(15) 0.0027(15)
C3G 0.022(2) 0.027(3) 0.023(2) 0.003(2) -0.0001(19) 0.002(2)
O4G 0.0251(17) 0.0240(17) 0.0271(18) 0.0030(14) -0.0024(14) -0.0033(14)
C4G 0.023(2) 0.026(3) 0.026(2) 0.002(2) -0.003(2) 0.000(2)
O5G 0.0263(18) 0.0266(18) 0.0226(17) -0.0018(14) 0.0042(14) -0.0023(14)
C5G 0.025(3) 0.025(3) 0.026(2) 0.004(2) 0.000(2) 0.001(2)
O6G 0.032(2) 0.062(3) 0.062(3) 0.002(2) 0.008(2) -0.005(2)
C6G 0.028(3) 0.033(3) 0.036(3) 0.005(2) 0.007(2) 0.000(2)
C7G 0.026(3) 0.041(3) 0.051(4) 0.011(3) -0.001(3) -0.006(2)
O8G 0.039(2) 0.048(3) 0.046(2) -0.008(2) 0.0002(19) -0.016(2)
C9G 0.039(4) 0.054(4) 0.087(5) -0.006(4) 0.026(4) -0.009(3)
C10G 0.050(3) 0.024(3) 0.033(3) 0.002(2) 0.008(3) 0.007(2)
O11G 0.083(4) 0.051(3) 0.028(2) -0.0078(19) -0.004(2) 0.027(3)
C12G 0.053(4) 0.039(3) 0.042(3) -0.001(3) 0.002(3) 0.017(3)
C13G 0.026(3) 0.086(6) 0.067(5) 0.033(5) 0.009(3) 0.003(3)
O14G 0.058(4) 0.186(9) 0.113(6) -0.032(6) 0.050(4) -0.021(5)
C15G 0.040(4) 0.120(8) 0.090(6) 0.053(6) -0.007(4) -0.022(5)
C1H 0.024(2) 0.035(3) 0.022(2) 0.006(2) 0.002(2) 0.003(2)
O2H 0.046(2) 0.031(2) 0.033(2) 0.0025(16) 0.0159(18) 0.0074(17)
C2H 0.036(3) 0.026(3) 0.022(2) 0.006(2) 0.008(2) 0.004(2)
O3H 0.054(3) 0.033(2) 0.038(2) -0.0109(18) 0.013(2) -0.0138(19)
C3H 0.030(3) 0.029(3) 0.028(3) -0.003(2) 0.005(2) -0.008(2)
O4H 0.0218(17) 0.0322(19) 0.0267(18) 0.0086(15) 0.0028(14) -0.0034(14)
C4H 0.021(2) 0.027(3) 0.029(3) 0.004(2) 0.003(2) -0.004(2)
O5H 0.0238(18) 0.037(2) 0.0255(18) 0.0020(15) 0.0024(14) -0.0025(15)
C5H 0.025(3) 0.026(3) 0.033(3) 0.001(2) -0.002(2) -0.002(2)
O6H 0.059(3) 0.053(3) 0.046(2) -0.017(2) 0.025(2) -0.027(2)
C6H 0.034(3) 0.034(3) 0.032(3) 0.002(2) 0.001(2) -0.003(2)
C7H 0.064(4) 0.057(4) 0.037(3) -0.003(3) 0.006(3) 0.033(4)
O8H 0.114(5) 0.074(4) 0.061(3) 0.005(3) 0.015(3) 0.047(4)
C9H 0.065(5) 0.062(4) 0.041(4) -0.012(3) 0.002(3) 0.020(4)
C10H 0.070(5) 0.067(5) 0.062(5) -0.020(4) -0.011(4) -0.033(4)
C12H 0.127(9) 0.069(6) 0.072(5) -0.028(5) -0.006(6) -0.048(6)

loop_
_atom_type_symbol
_atom_type_description
_atom_type_scat_dispersion_real
_atom_type_scat_dispersion_imag
_atom_type_scat_source
C C 0.0033 0.0000 'International Tables Vol C Tables 4.2.6.8 and 6.1.1.4'
H H 0.0000 0.0000 'International Tables Vol C Tables 4.2.6.8 and 6.1.1.4'
O O 0.0106 0.0000 'International Tables Vol C Tables 4.2.6.8 and 6.1.1.4'

loop_
_geom_angle_atom_site_label_1
_geom_angle_atom_site_label_2
_geom_angle_atom_site_label_3
_geom_angle
_geom_angle_site_symmetry_3
C2 C1 H1A 109.5 .
C2 C1 H1B 109.5 .
H1A C1 H1B 109.5 .
C2 C1 H1C 109.5 .
H1A C1 H1C 109.5 .
H1B C1 H1C 109.5 .
O3 C2 C1 110.2(9) .
O3 C2 H2A 109.6 .
C1 C2 H2A 109.6 .
O3 C2 H2B 109.6 .
C1 C2 H2B 109.6 .
H2A C2 H2B 108.1 .
C2 O3 H3 109.5 .
C5 C4 H4A 109.5 .
C5 C4 H4B 109.5 .
H4A C4 H4B 109.5 .
C5 C4 H4C 109.5 .
H4A C4 H4C 109.5 .
H4B C4 H4C 109.5 .
O6 C5 C4 118.8(13) .
O6 C5 H5A 107.6 .
C4 C5 H5A 107.6 .
O6 C5 H5B 107.6 .
C4 C5 H5B 107.6 .
H5A C5 H5B 107.0 .
C5 O6 H6 109.5 .
O5A C1A O4H 111.2(4) .
O5A C1A C2A 108.1(4) .
O4H C1A C2A 109.4(4) .
O5A C1A H1 109.4 .
O4H C1A H1 109.4 .
C2A C1A H1 109.4 .
C7A O2A C2A 115.4(4) .
O2A C2A C3A 108.9(4) .
O2A C2A C1A 111.5(4) .
C3A C2A C1A 108.3(4) .
O2A C2A H2 109.4 .
C3A C2A H2 109.4 .
C1A C2A H2 109.4 .
C10A O3A C3A 118.7(4) .
O3A C3A C4A 105.8(4) .
O3A C3A C2A 109.6(4) .
C4A C3A C2A 108.5(4) .
O3A C3A H3A 110.9 .
C4A C3A H3A 110.9 .
C2A C3A H3A 110.9 .
C1B O4A C4A 118.0(4) .
O4A C4A C3A 107.2(4) .
O4A C4A C5A 109.1(4) .
C3A C4A C5A 112.5(4) .
O4A C4A H4 109.3 .
C3A C4A H4 109.3 .
C5A C4A H4 109.3 .
C1A O5A C5A 113.1(4) .
O5A C5A C6A 106.2(4) .
O5A C5A C4A 111.3(4) .
C6A C5A C4A 113.5(4) .
O5A C5A H5 108.6 .
C6A C5A H5 108.6 .
C4A C5A H5 108.6 .
C13A O6A C6A 116.3(4) .
O6A C6A C5A 107.0(4) .
O6A C6A H6A1 110.3 .
C5A C6A H6A1 110.3 .
O6A C6A H6A2 110.3 .
C5A C6A H6A2 110.3 .
H6A1 C6A H6A2 108.6 .
O8A C7A O2A 122.9(6) .
O8A C7A C9A 124.3(6) .
O2A C7A C9A 112.8(6) .
C7A C9A H9A1 109.5 .
C7A C9A H9A2 109.5 .
H9A1 C9A H9A2 109.5 .
C7A C9A H9A3 109.5 .
H9A1 C9A H9A3 109.5 .
H9A2 C9A H9A3 109.5 .
O11A C10A O3A 123.5(6) .
O11A C10A C12A 125.7(6) .
O3A C10A C12A 110.7(5) .
C10A C12A H12A 109.5 .
C10A C12A H12B 109.5 .
H12A C12A H12B 109.5 .
C10A C12A H12C 109.5 .
H12A C12A H12C 109.5 .
H12B C12A H12C 109.5 .
O14A C13A O6A 123.7(6) .
O14A C13A C15A 124.8(5) .
O6A C13A C15A 111.6(5) .
C13A C15A H15A 109.5 .
C13A C15A H15B 109.5 .
H15A C15A H15B 109.5 .
C13A C15A H15C 109.5 .
H15A C15A H15C 109.5 .
H15B C15A H15C 109.5 .
O4A C1B O5B 112.3(4) .
O4A C1B C2B 109.2(5) .
O5B C1B C2B 110.8(5) .
O4A C1B H7 108.1 .
O5B C1B H7 108.1 .
C2B C1B H7 108.1 .
C7B O2B C2B 115.8(6) .
O2B C2B C3B 108.2(5) .
O2B C2B C1B 108.4(5) .
C3B C2B C1B 110.9(6) .
O2B C2B H8 109.8 .
C3B C2B H8 109.8 .
C1B C2B H8 109.8 .
C10B O3B C3B 123.4(7) .
O3B C3B C2B 107.6(5) .
O3B C3B C4B 108.6(6) .
C2B C3B C4B 110.3(5) .
O3B C3B H3B 110.1 .
C2B C3B H3B 110.1 .
C4B C3B H3B 110.1 .
C1C O4B C4B 117.9(4) .
O4B C4B C3B 109.7(5) .
O4B C4B C5B 107.9(4) .
C3B C4B C5B 112.1(5) .
O4B C4B H9 109.0 .
C3B C4B H9 109.0 .
C5B C4B H9 109.0 .
C1B O5B C5B 114.2(4) .
O5B C5B C6B 107.2(4) .
O5B C5B C4B 108.6(4) .
C6B C5B C4B 111.7(5) .
O5B C5B H10 109.8 .
C6B C5B H10 109.8 .
C4B C5B H10 109.8 .
C13B O6B C6B 116.6(5) .
O6B C6B C5B 107.5(5) .
O6B C6B H6B1 110.2 .
C5B C6B H6B1 110.2 .
O6B C6B H6B2 110.2 .
C5B C6B H6B2 110.2 .
H6B1 C6B H6B2 108.5 .
O8B C7B O2B 124.9(8) .
O8B C7B C9B 125.9(7) .
O2B C7B C9B 109.2(7) .
C7B C9B H9B1 109.5 .
C7B C9B H9B2 109.5 .
H9B1 C9B H9B2 109.5 .
C7B C9B H9B3 109.5 .
H9B1 C9B H9B3 109.5 .
H9B2 C9B H9B3 109.5 .
O11B C10B O3B 118.5(9) .
O11B C10B C12B 125.1(9) .
O3B C10B C12B 116.1(9) .
C10B C12B H12D 109.5 .
C10B C12B H12E 109.5 .
H12D C12B H12E 109.5 .
C10B C12B H12F 109.5 .
H12D C12B H12F 109.5 .
H12E C12B H12F 109.5 .
O14B C13B O6B 121.4(7) .
O14B C13B C15B 125.8(7) .
O6B C13B C15B 112.8(7) .
C13B C15B H15D 109.5 .
C13B C15B H15E 109.5 .
H15D C15B H15E 109.5 .
C13B C15B H15F 109.5 .
H15D C15B H15F 109.5 .
H15E C15B H15F 109.5 .
O4B C1C O5C 111.2(4) .
O4B C1C C2C 109.3(4) .
O5C C1C C2C 108.2(4) .
O4B C1C H11 109.4 .
O5C C1C H11 109.4 .
C2C C1C H11 109.4 .
C7C O2C C2C 116.0(4) .
O2C C2C C3C 106.8(4) .
O2C C2C C1C 109.8(4) .
C3C C2C C1C 111.9(4) .
O2C C2C H2C 109.4 .
C3C C2C H2C 109.4 .
C1C C2C H2C 109.4 .
C10C O3C C3C 118.8(4) .
O3C C3C C2C 108.9(4) .
O3C C3C C4C 105.7(4) .
C2C C3C C4C 110.4(4) .
O3C C3C H3C 110.6 .
C2C C3C H3C 110.6 .
C4C C3C H3C 110.6 .
C1D O4C C4C 114.5(4) .
O4C C4C C3C 109.5(4) .
O4C C4C C5C 107.7(4) .
C3C C4C C5C 110.4(4) .
O4C C4C H12 109.8 .
C3C C4C H12 109.8 .
C5C C4C H12 109.8 .
C1C O5C C5C 114.4(4) .
O5C C5C C6C 106.9(4) .
O5C C5C C4C 109.6(4) .
C6C C5C C4C 111.3(4) .
O5C C5C H5C 109.7 .
C6C C5C H5C 109.7 .
C4C C5C H5C 109.7 .
C13C O6C C6C 116.8(5) .
O6C C6C C5C 106.5(5) .
O6C C6C H6C1 110.4 .
C5C C6C H6C1 110.4 .
O6C C6C H6C2 110.4 .
C5C C6C H6C2 110.4 .
H6C1 C6C H6C2 108.6 .
O8C C7C O2C 123.6(5) .
O8C C7C C9C 125.2(6) .
O2C C7C C9C 111.2(5) .
C7C C9C H9C1 109.5 .
C7C C9C H9C2 109.5 .
H9C1 C9C H9C2 109.5 .
C7C C9C H9C3 109.5 .
H9C1 C9C H9C3 109.5 .
H9C2 C9C H9C3 109.5 .
O11C C10C O3C 123.0(5) .
O11C C10C C12C 127.3(5) .
O3C C10C C12C 109.7(5) .
C10C C12C H12G 109.5 .
C10C C12C H12H 109.5 .
H12G C12C H12H 109.5 .
C10C C12C H12I 109.5 .
H12G C12C H12I 109.5 .
H12H C12C H12I 109.5 .
O14C C13C O6C 122.7(6) .
O14C C13C C15C 127.6(6) .
O6C C13C C15C 109.6(5) .
C13C C15C H15G 109.5 .
C13C C15C H15H 109.5 .
H15G C15C H15H 109.5 .
C13C C15C H15I 109.5 .
H15G C15C H15I 109.5 .
H15H C15C H15I 109.5 .
O5D C1D O4C 110.9(4) .
O5D C1D C2D 114.7(4) .
O4C C1D C2D 108.1(4) .
O5D C1D H1D 107.6 .
O4C C1D H1D 107.6 .
C2D C1D H1D 107.6 .
C7D O2D C2D 116.3(4) .
O2D C2D C1D 110.3(4) .
O2D C2D C3D 109.0(4) .
C1D C2D C3D 108.2(4) .
O2D C2D H2D 109.8 .
C1D C2D H2D 109.8 .
C3D C2D H2D 109.8 .
C10D O3D C3D 118.4(4) .
O3D C3D C4D 111.4(4) .
O3D C3D C2D 103.7(4) .
C4D C3D C2D 111.4(4) .
O3D C3D H3D 110.1 .
C4D C3D H3D 110.1 .
C2D C3D H3D 110.1 .
C1E O4D C4D 116.6(4) .
O4D C4D C3D 107.7(4) .
O4D C4D C5D 107.2(4) .
C3D C4D C5D 111.2(4) .
O4D C4D H4D 110.2 .
C3D C4D H4D 110.2 .
C5D C4D H4D 110.2 .
C1D O5D C5D 115.6(4) .
O5D C5D C6D 106.3(5) .
O5D C5D C4D 110.8(4) .
C6D C5D C4D 111.3(5) .
O5D C5D H5D 109.4 .
C6D C5D H5D 109.4 .
C4D C5D H5D 109.4 .
C13D O6D C6D 116.7(5) .
O6D C6D C5D 111.7(5) .
O6D C6D H6D1 109.3 .
C5D C6D H6D1 109.3 .
O6D C6D H6D2 109.3 .
C5D C6D H6D2 109.3 .
H6D1 C6D H6D2 107.9 .
O8D C7D O2D 122.8(6) .
O8D C7D C9D 125.2(6) .
O2D C7D C9D 112.0(6) .
C7D C9D H9D1 109.5 .
C7D C9D H9D2 109.5 .
H9D1 C9D H9D2 109.5 .
C7D C9D H9D3 109.5 .
H9D1 C9D H9D3 109.5 .
H9D2 C9D H9D3 109.5 .
O11D C10D O3D 120.6(7) .
O11D C10D C12D 125.9(7) .
O3D C10D C12D 112.6(5) .
C10D C12D H12J 109.5 .
C10D C12D H12K 109.5 .
H12J C12D H12K 109.5 .
C10D C12D H12L 109.5 .
H12J C12D H12L 109.5 .
H12K C12D H12L 109.5 .
O14D C13D O6D 124.4(6) .
O14D C13D C15D 121.7(8) .
O6D C13D C15D 113.9(7) .
C13D C15D H15J 109.5 .
C13D C15D H15K 109.5 .
H15J C15D H15K 109.5 .
C13D C15D H15L 109.5 .
H15J C15D H15L 109.5 .
H15K C15D H15L 109.5 .
O4D C1E O5E 110.9(4) .
O4D C1E C2E 109.4(4) .
O5E C1E C2E 109.0(4) .
O4D C1E H1E 109.2 .
O5E C1E H1E 109.2 .
C2E C1E H1E 109.2 .
C7E O2E C2E 117.8(4) .
O2E C2E C1E 107.2(4) .
O2E C2E C3E 110.0(4) .
C1E C2E C3E 110.1(4) .
O2E C2E H2E 109.8 .
C1E C2E H2E 109.8 .
C3E C2E H2E 109.8 .
C10E O3E C3E 120.6(5) .
O3E C3E C2E 109.1(4) .
O3E C3E C4E 105.2(4) .
C2E C3E C4E 112.3(4) .
O3E C3E H3E 110.0 .
C2E C3E H3E 110.0 .
C4E C3E H3E 110.0 .
C1F O4E C4E 117.9(4) .
O4E C4E C3E 104.8(4) .
O4E C4E C5E 112.3(4) .
C3E C4E C5E 110.7(4) .
O4E C4E H4E 109.7 .
C3E C4E H4E 109.7 .
C5E C4E H4E 109.7 .
C1E O5E C5E 112.1(4) .
O5E C5E C6E 106.6(4) .
O5E C5E C4E 109.1(4) .
C6E C5E C4E 115.4(4) .
O5E C5E H5E 108.5 .
C6E C5E H5E 108.5 .
C4E C5E H5E 108.5 .
C13E O6E C6E 116.8(4) .
O6E C6E C5E 108.1(4) .
O6E C6E H6E1 110.1 .
C5E C6E H6E1 110.1 .
O6E C6E H6E2 110.1 .
C5E C6E H6E2 110.1 .
H6E1 C6E H6E2 108.4 .
O8E C7E O2E 124.3(5) .
O8E C7E C9E 125.6(6) .
O2E C7E C9E 110.0(5) .
C7E C9E H9E1 109.5 .
C7E C9E H9E2 109.5 .
H9E1 C9E H9E2 109.5 .
C7E C9E H9E3 109.5 .
H9E1 C9E H9E3 109.5 .
H9E2 C9E H9E3 109.5 .
O11E C10E O3E 121.4(7) .
O11E C10E C12E 127.0(7) .
O3E C10E C12E 111.5(7) .
C10E C12E H12M 109.5 .
C10E C12E H12N 109.5 .
H12M C12E H12N 109.5 .
C10E C12E H12O 109.5 .
H12M C12E H12O 109.5 .
H12N C12E H12O 109.5 .
O14E C13E O6E 121.8(6) .
O14E C13E C15E 125.6(6) .
O6E C13E C15E 112.5(5) .
C13E C15E H15M 109.5 .
C13E C15E H15N 109.5 .
H15M C15E H15N 109.5 .
C13E C15E H15O 109.5 .
H15M C15E H15O 109.5 .
H15N C15E H15O 109.5 .
O4E C1F O5F 110.8(4) .
O4E C1F C2F 109.5(4) .
O5F C1F C2F 107.4(4) .
O4E C1F H1F 109.7 .
O5F C1F H1F 109.7 .
C2F C1F H1F 109.7 .
C7F O2F C2F 116.3(4) .
O2F C2F C3F 108.8(4) .
O2F C2F C1F 110.6(4) .
C3F C2F C1F 110.8(4) .
O2F C2F H2F 108.8 .
C3F C2F H2F 108.8 .
C1F C2F H2F 108.8 .
C10F O3F C3F 117.5(4) .
O3F C3F C2F 107.2(4) .
O3F C3F C4F 108.6(4) .
C2F C3F C4F 108.7(4) .
O3F C3F H3F 110.7 .
C2F C3F H3F 110.7 .
C4F C3F H3F 110.7 .
C4F O4F C1G 116.4(4) .
O4F C4F C3F 107.6(4) .
O4F C4F C5F 109.8(4) .
C3F C4F C5F 110.4(4) .
O4F C4F H4F 109.7 .
C3F C4F H4F 109.7 .
C5F C4F H4F 109.7 .
C1F O5F C5F 112.9(4) .
O5F C5F C6F 105.0(4) .
O5F C5F C4F 110.2(4) .
C6F C5F C4F 113.7(4) .
O5F C5F H5F 109.3 .
C6F C5F H5F 109.3 .
C4F C5F H5F 109.3 .
C13F O6F C6F 117.5(4) .
O6F C6F C5F 108.4(4) .
O6F C6F H6F1 110.0 .
C5F C6F H6F1 110.0 .
O6F C6F H6F2 110.0 .
C5F C6F H6F2 110.0 .
H6F1 C6F H6F2 108.4 .
O8F C7F O2F 122.5(6) .
O8F C7F C9F 125.7(6) .
O2F C7F C9F 111.8(5) .
C7F C9F H9F1 109.5 .
C7F C9F H9F2 109.5 .
H9F1 C9F H9F2 109.5 .
C7F C9F H9F3 109.5 .
H9F1 C9F H9F3 109.5 .
H9F2 C9F H9F3 109.5 .
O11F C10F O3F 124.0(5) .
O11F C10F C12F 126.4(6) .
O3F C10F C12F 109.6(6) .
C10F C12F H12P 109.5 .
C10F C12F H12Q 109.5 .
H12P C12F H12Q 109.5 .
C10F C12F H12R 109.5 .
H12P C12F H12R 109.5 .
H12Q C12F H12R 109.5 .
O14F C13F O6F 121.5(6) .
O14F C13F C15F 127.0(5) .
O6F C13F C15F 111.5(5) .
C13F C15F H15P 109.5 .
C13F C15F H15Q 109.5 .
H15P C15F H15Q 109.5 .
C13F C15F H15R 109.5 .
H15P C15F H15R 109.5 .
H15Q C15F H15R 109.5 .
O5G C1G O4F 109.7(4) .
O5G C1G C2G 109.6(4) .
O4F C1G C2G 110.4(4) .
O5G C1G H1G 109.1 .
O4F C1G H1G 109.1 .
C2G C1G H1G 109.1 .
C7G O2G C2G 114.5(4) .
O2G C2G C3G 108.8(4) .
O2G C2G C1G 111.3(4) .
C3G C2G C1G 108.2(4) .
O2G C2G H2G 109.5 .
C3G C2G H2G 109.5 .
C1G C2G H2G 109.5 .
C10G O3G C3G 115.8(4) .
O3G C3G C2G 109.7(4) .
O3G C3G C4G 110.8(4) .
C2G C3G C4G 106.4(4) .
O3G C3G H3G 109.9 .
C2G C3G H3G 109.9 .
C4G C3G H3G 109.9 .
C4G O4G C1H 114.0(4) .
O4G C4G C3G 111.6(4) .
O4G C4G C5G 107.7(4) .
C3G C4G C5G 106.6(4) .
O4G C4G H4G 110.3 .
C3G C4G H4G 110.3 .
C5G C4G H4G 110.3 .
C1G O5G C5G 114.7(4) .
O5G C5G C6G 105.5(4) .
O5G C5G C4G 109.1(4) .
C6G C5G C4G 114.8(4) .
O5G C5G H5G 109.1 .
C6G C5G H5G 109.1 .
C4G C5G H5G 109.1 .
C13G O6G C6G 118.8(6) .
O6G C6G C5G 107.0(5) .
O6G C6G H6G1 110.3 .
C5G C6G H6G1 110.3 .
O6G C6G H6G2 110.3 .
C5G C6G H6G2 110.3 .
H6G1 C6G H6G2 108.6 .
O8G C7G O2G 123.3(5) .
O8G C7G C9G 126.1(6) .
O2G C7G C9G 110.6(6) .
C7G C9G H9G1 109.5 .
C7G C9G H9G2 109.5 .
H9G1 C9G H9G2 109.5 .
C7G C9G H9G3 109.5 .
H9G1 C9G H9G3 109.5 .
H9G2 C9G H9G3 109.5 .
O11G C10G O3G 123.1(5) .
O11G C10G C12G 125.6(5) .
O3G C10G C12G 111.3(5) .
C10G C12G H12S 109.5 .
C10G C12G H12T 109.5 .
H12S C12G H12T 109.5 .
C10G C12G H12U 109.5 .
H12S C12G H12U 109.5 .
H12T C12G H12U 109.5 .
O14G C13G O6G 120.0(8) .
O14G C13G C15G 127.9(7) .
O6G C13G C15G 112.0(8) .
C13G C15G H15S 109.5 .
C13G C15G H15T 109.5 .
H15S C15G H15T 109.5 .
C13G C15G H15U 109.5 .
H15S C15G H15U 109.5 .
H15T C15G H15U 109.5 .
O5H C1H O4G 112.8(4) .
O5H C1H C2H 109.4(4) .
O4G C1H C2H 107.1(4) .
O5H C1H H1H 109.2 .
O4G C1H H1H 109.2 .
C2H C1H H1H 109.2 .
C7H O2H C2H 117.4(5) .
O2H C2H C1H 110.0(4) .
O2H C2H C3H 109.7(4) .
C1H C2H C3H 108.2(4) .
O2H C2H H2H 109.7 .
C1H C2H H2H 109.7 .
C3H C2H H2H 109.7 .
C10H O3H C3H 116.2(5) .
O3H C3H C2H 108.9(4) .
O3H C3H C4H 110.0(4) .
C2H C3H C4H 107.5(4) .
O3H C3H H3H 110.1 .
C2H C3H H3H 110.1 .
C4H C3H H3H 110.1 .
C1A O4H C4H 117.5(4) .
O4H C4H C3H 105.6(4) .
O4H C4H C5H 111.7(4) .
C3H C4H C5H 108.6(4) .
O4H C4H H4H 110.3 .
C3H C4H H4H 110.3 .
C5H C4H H4H 110.3 .
C1H O5H C5H 115.9(4) .
O5H C5H C6H 105.5(4) .
O5H C5H C4H 111.5(4) .
C6H C5H C4H 110.6(4) .
O5H C5H H5H 109.7 .
C6H C5H H5H 109.7 .
C4H C5H H5H 109.7 .
C13Q O6H C13P 37.5(9) .
C13Q O6H C6H 120.8(6) .
C13P O6H C6H 115.9(6) .
O6H C6H C5H 108.5(4) .
O6H C6H H6H1 110.0 .
C5H C6H H6H1 110.0 .
O6H C6H H6H2 110.0 .
C5H C6H H6H2 110.0 .
H6H1 C6H H6H2 108.4 .
O8H C7H O2H 122.7(6) .
O8H C7H C9H 124.7(6) .
O2H C7H C9H 111.9(6) .
C7H C9H H9H1 109.5 .
C7H C9H H9H2 109.5 .
H9H1 C9H H9H2 109.5 .
C7H C9H H9H3 109.5 .
H9H1 C9H H9H3 109.5 .
H9H2 C9H H9H3 109.5 .
O11H C10H O3H 123.6(7) .
O11H C10H C12H 125.3(9) .
O3H C10H C12H 111.2(8) .
C10H C12H H12V 109.5 .
C10H C12H H12W 109.5 .
H12V C12H H12W 109.5 .
C10H C12H H12$ 109.5 .
H12V C12H H12$ 109.5 .
H12W C12H H12$ 109.5 .
C13P C15H H15V 109.5 .
C13P C15H H15W 109.5 .
H15V C15H H15W 109.5 .
C13P C15H H15$ 109.5 .
H15V C15H H15$ 109.5 .
H15W C15H H15$ 109.5 .
C13P O14P O14P 116.7(13) 8_665
O14Q C13Q O6H 110.2(9) .
O14Q C13Q C15J 135.1(14) .
O6H C13Q C15J 112.7(14) .
O14P C13P O6H 116.0(10) .
O14P C13P C15H 134.5(14) .
O6H C13P C15H 107.6(12) .
C13Q C15J H13 109.5 .
C13Q C15J H15 109.5 .
H13 C15J H15 109.5 .
C13Q C15J H14 109.5 .
H13 C15J H14 109.5 .
H15 C15J H14 109.5 .

loop_
_geom_bond_atom_site_label_1
_geom_bond_atom_site_label_2
_geom_bond_distance
_geom_bond_site_symmetry_2
C1 C2 1.514(14) .
C1 H1A 0.9800 .
C1 H1B 0.9800 .
C1 H1C 0.9800 .
C2 O3 1.496(13) .
C2 H2A 0.9900 .
C2 H2B 0.9900 .
O3 H3 0.8400 .
C4 C5 1.467(18) .
C4 H4A 0.9800 .
C4 H4B 0.9800 .
C4 H4C 0.9800 .
C5 O6 1.258(15) .
C5 H5A 0.9900 .
C5 H5B 0.9900 .
O6 H6 0.8400 .
C1A O5A 1.405(7) .
C1A O4H 1.412(6) .
C1A C2A 1.534(7) .
C1A H1 1.0000 .
O2A C7A 1.350(7) .
O2A C2A 1.456(6) .
C2A C3A 1.515(7) .
C2A H2 1.0000 .
O3A C10A 1.343(7) .
O3A C3A 1.448(6) .
C3A C4A 1.514(7) .
C3A H3A 1.0000 .
O4A C1B 1.382(7) .
O4A C4A 1.439(6) .
C4A C5A 1.532(7) .
C4A H4 1.0000 .
O5A C5A 1.431(6) .
C5A C6A 1.526(8) .
C5A H5 1.0000 .
O6A C13A 1.324(7) .
O6A C6A 1.444(7) .
C6A H6A1 0.9900 .
C6A H6A2 0.9900 .
C7A O8A 1.198(8) .
C7A C9A 1.489(9) .
C9A H9A1 0.9800 .
C9A H9A2 0.9800 .
C9A H9A3 0.9800 .
C10A O11A 1.210(8) .
C10A C12A 1.483(9) .
C12A H12A 0.9800 .
C12A H12B 0.9800 .
C12A H12C 0.9800 .
C13A O14A 1.206(7) .
C13A C15A 1.506(9) .
C15A H15A 0.9800 .
C15A H15B 0.9800 .
C15A H15C 0.9800 .
C1B O5B 1.397(7) .
C1B C2B 1.550(8) .
C1B H7 1.0000 .
O2B C7B 1.330(8) .
O2B C2B 1.445(8) .
C2B C3B 1.509(10) .
C2B H8 1.0000 .
O3B C10B 1.328(10) .
O3B C3B 1.445(9) .
C3B C4B 1.512(9) .
C3B H3B 1.0000 .
O4B C1C 1.402(6) .
O4B C4B 1.438(7) .
C4B C5B 1.521(8) .
C4B H9 1.0000 .
O5B C5B 1.440(6) .
C5B C6B 1.513(8) .
C5B H10 1.0000 .
O6B C13B 1.340(8) .
O6B C6B 1.430(7) .
C6B H6B1 0.9900 .
C6B H6B2 0.9900 .
C7B O8B 1.224(10) .
C7B C9B 1.503(13) .
C9B H9B1 0.9800 .
C9B H9B2 0.9800 .
C9B H9B3 0.9800 .
C10B O11B 1.188(12) .
C10B C12B 1.466(14) .
C12B H12D 0.9800 .
C12B H12E 0.9800 .
C12B H12F 0.9800 .
C13B O14B 1.200(10) .
C13B C15B 1.507(12) .
C15B H15D 0.9800 .
C15B H15E 0.9800 .
C15B H15F 0.9800 .
C1C O5C 1.423(7) .
C1C C2C 1.515(8) .
C1C H11 1.0000 .
O2C C7C 1.344(7) .
O2C C2C 1.446(6) .
C2C C3C 1.514(7) .
C2C H2C 1.0000 .
O3C C10C 1.373(6) .
O3C C3C 1.441(6) .
C3C C4C 1.534(7) .
C3C H3C 1.0000 .
O4C C1D 1.431(6) .
O4C C4C 1.442(6) .
C4C C5C 1.535(7) .
C4C H12 1.0000 .
O5C C5C 1.428(6) .
C5C C6C 1.510(8) .
C5C H5C 1.0000 .
O6C C13C 1.345(7) .
O6C C6C 1.427(7) .
C6C H6C1 0.9900 .
C6C H6C2 0.9900 .
C7C O8C 1.198(7) .
C7C C9C 1.484(9) .
C9C H9C1 0.9800 .
C9C H9C2 0.9800 .
C9C H9C3 0.9800 .
C10C O11C 1.198(7) .
C10C C12C 1.494(8) .
C12C H12G 0.9800 .
C12C H12H 0.9800 .
C12C H12I 0.9800 .
C13C O14C 1.190(8) .
C13C C15C 1.498(9) .
C15C H15G 0.9800 .
C15C H15H 0.9800 .
C15C H15I 0.9800 .
C1D O5D 1.402(7) .
C1D C2D 1.522(8) .
C1D H1D 1.0000 .
O2D C7D 1.353(7) .
O2D C2D 1.423(7) .
C2D C3D 1.532(8) .
C2D H2D 1.0000 .
O3D C10D 1.317(7) .
O3D C3D 1.452(7) .
C3D C4D 1.526(8) .
C3D H3D 1.0000 .
O4D C1E 1.408(6) .
O4D C4D 1.426(6) .
C4D C5D 1.547(8) .
C4D H4D 1.0000 .
O5D C5D 1.444(7) .
C5D C6D 1.515(8) .
C5D H5D 1.0000 .
O6D C13D 1.343(10) .
O6D C6D 1.446(8) .
C6D H6D1 0.9900 .
C6D H6D2 0.9900 .
C7D O8D 1.195(8) .
C7D C9D 1.486(10) .
C9D H9D1 0.9800 .
C9D H9D2 0.9800 .
C9D H9D3 0.9800 .
C10D O11D 1.202(9) .
C10D C12D 1.501(9) .
C12D H12J 0.9800 .
C12D H12K 0.9800 .
C12D H12L 0.9800 .
C13D O14D 1.218(9) .
C13D C15D 1.502(10) .
C15D H15J 0.9800 .
C15D H15K 0.9800 .
C15D H15L 0.9800 .
C1E O5E 1.422(6) .
C1E C2E 1.519(8) .
C1E H1E 1.0000 .
O2E C7E 1.338(7) .
O2E C2E 1.436(6) .
C2E C3E 1.521(7) .
C2E H2E 1.0000 .
O3E C10E 1.336(8) .
O3E C3E 1.439(6) .
C3E C4E 1.522(7) .
C3E H3E 1.0000 .
O4E C1F 1.406(6) .
O4E C4E 1.424(6) .
C4E C5E 1.536(7) .
C4E H4E 1.0000 .
O5E C5E 1.449(6) .
C5E C6E 1.506(7) .
C5E H5E 1.0000 .
O6E C13E 1.343(7) .
O6E C6E 1.452(6) .
C6E H6E1 0.9900 .
C6E H6E2 0.9900 .
C7E O8E 1.203(8) .
C7E C9E 1.495(9) .
C9E H9E1 0.9800 .
C9E H9E2 0.9800 .
C9E H9E3 0.9800 .
C10E O11E 1.184(9) .
C10E C12E 1.463(11) .
C12E H12M 0.9800 .
C12E H12N 0.9800 .
C12E H12O 0.9800 .
C13E O14E 1.194(8) .
C13E C15E 1.485(9) .
C15E H15M 0.9800 .
C15E H15N 0.9800 .
C15E H15O 0.9800 .
C1F O5F 1.418(6) .
C1F C2F 1.526(7) .
C1F H1F 1.0000 .
O2F C7F 1.354(7) .
O2F C2F 1.427(6) .
C2F C3F 1.511(7) .
C2F H2F 1.0000 .
O3F C10F 1.359(7) .
O3F C3F 1.443(6) .
C3F C4F 1.521(7) .
C3F H3F 1.0000 .
O4F C4F 1.421(6) .
O4F C1G 1.423(6) .
C4F C5F 1.551(7) .
C4F H4F 1.0000 .
O5F C5F 1.449(6) .
C5F C6F 1.494(7) .
C5F H5F 1.0000 .
O6F C13F 1.339(7) .
O6F C6F 1.447(6) .
C6F H6F1 0.9900 .
C6F H6F2 0.9900 .
C7F O8F 1.190(8) .
C7F C9F 1.493(8) .
C9F H9F1 0.9800 .
C9F H9F2 0.9800 .
C9F H9F3 0.9800 .
C10F O11F 1.193(8) .
C10F C12F 1.504(9) .
C12F H12P 0.9800 .
C12F H12Q 0.9800 .
C12F H12R 0.9800 .
C13F O14F 1.209(8) .
C13F C15F 1.487(10) .
C15F H15P 0.9800 .
C15F H15Q 0.9800 .
C15F H15R 0.9800 .
C1G O5G 1.399(6) .
C1G C2G 1.528(7) .
C1G H1G 1.0000 .
O2G C7G 1.363(7) .
O2G C2G 1.434(6) .
C2G C3G 1.516(7) .
C2G H2G 1.0000 .
O3G C10G 1.369(7) .
O3G C3G 1.444(6) .
C3G C4G 1.530(7) .
C3G H3G 1.0000 .
O4G C4G 1.418(6) .
O4G C1H 1.422(6) .
C4G C5G 1.541(7) .
C4G H4G 1.0000 .
O5G C5G 1.442(6) .
C5G C6G 1.513(7) .
C5G H5G 1.0000 .
O6G C13G 1.347(8) .
O6G C6G 1.417(7) .
C6G H6G1 0.9900 .
C6G H6G2 0.9900 .
C7G O8G 1.212(8) .
C7G C9G 1.493(9) .
C9G H9G1 0.9800 .
C9G H9G2 0.9800 .
C9G H9G3 0.9800 .
C10G O11G 1.197(8) .
C10G C12G 1.498(9) .
C12G H12S 0.9800 .
C12G H12T 0.9800 .
C12G H12U 0.9800 .
C13G O14G 1.194(11) .
C13G C15G 1.489(13) .
C15G H15S 0.9800 .
C15G H15T 0.9800 .
C15G H15U 0.9800 .
C1H O5H 1.417(6) .
C1H C2H 1.510(8) .
C1H H1H 1.0000 .
O2H C7H 1.330(8) .
O2H C2H 1.430(6) .
C2H C3H 1.523(8) .
C2H H2H 1.0000 .
O3H C10H 1.335(9) .
O3H C3H 1.435(6) .
C3H C4H 1.523(7) .
C3H H3H 1.0000 .
O4H C4H 1.438(6) .
C4H C5H 1.548(7) .
C4H H4H 1.0000 .
O5H C5H 1.441(6) .
C5H C6H 1.514(7) .
C5H H5H 1.0000 .
O6H C13Q 1.381(5) .
O6H C13P 1.386(5) .
O6H C6H 1.445(7) .
C6H H6H1 0.9900 .
C6H H6H2 0.9900 .
C7H O8H 1.237(9) .
C7H C9H 1.495(9) .
C9H H9H1 0.9800 .
C9H H9H2 0.9800 .
C9H H9H3 0.9800 .
C10H O11H 1.166(11) .
C10H C12H 1.509(11) .
C12H H12V 0.9800 .
C12H H12W 0.9800 .
C12H H12$ 0.9800 .
O14Q C13Q 1.196(5) .
C15H C13P 1.493(5) .
C15H H15V 0.9800 .
C15H H15W 0.9800 .
C15H H15$ 0.9800 .
O14P C13P 1.197(5) .
O14P O14P 1.69(2) 8_665
C13Q C15J 1.491(5) .
C15J H13 0.9800 .
C15J H15 0.9800 .
C15J H14 0.9800 .

loop_
_geom_torsion_atom_site_label_1
_geom_torsion_atom_site_label_2
_geom_torsion_atom_site_label_3
_geom_torsion_atom_site_label_4
_geom_torsion
_geom_torsion_site_symmetry_1
C7A O2A C2A C3A -155.8(4) .
C7A O2A C2A C1A 84.7(5) .
O5A C1A C2A O2A -175.2(4) .
O4H C1A C2A O2A 63.5(5) .
O5A C1A C2A C3A 65.0(5) .
O4H C1A C2A C3A -56.3(5) .
C10A O3A C3A C4A 120.5(5) .
C10A O3A C3A C2A -122.8(5) .
O2A C2A C3A O3A 65.3(5) .
C1A C2A C3A O3A -173.3(4) .
O2A C2A C3A C4A -179.6(4) .
C1A C2A C3A C4A -58.2(5) .
C1B O4A C4A C3A 120.2(5) .
C1B O4A C4A C5A -117.8(5) .
O3A C3A C4A O4A -71.4(5) .
C2A C3A C4A O4A 171.1(4) .
O3A C3A C4A C5A 168.7(4) .
C2A C3A C4A C5A 51.2(5) .
O4H C1A O5A C5A 55.7(5) .
C2A C1A O5A C5A -64.4(5) .
C1A O5A C5A C6A -179.6(4) .
C1A O5A C5A C4A 56.5(5) .
O4A C4A C5A O5A -167.9(4) .
C3A C4A C5A O5A -49.1(5) .
O4A C4A C5A C6A 72.4(5) .
C3A C4A C5A C6A -168.8(4) .
C13A O6A C6A C5A 172.9(4) .
O5A C5A C6A O6A -65.6(5) .
C4A C5A C6A O6A 57.0(5) .
C2A O2A C7A O8A -6.7(8) .
C2A O2A C7A C9A 172.6(5) .
C3A O3A C10A O11A 5.7(10) .
C3A O3A C10A C12A -175.5(5) .
C6A O6A C13A O14A 2.8(8) .
C6A O6A C13A C15A -177.8(5) .
C4A O4A C1B O5B 97.9(5) .
C4A O4A C1B C2B -138.7(4) .
C7B O2B C2B C3B -89.1(7) .
C7B O2B C2B C1B 150.5(6) .
O4A C1B C2B O2B -31.6(6) .
O5B C1B C2B O2B 92.6(6) .
O4A C1B C2B C3B -150.2(5) .
O5B C1B C2B C3B -26.0(7) .
C10B O3B C3B C2B -108.9(8) .
C10B O3B C3B C4B 131.7(7) .
O2B C2B C3B O3B -177.6(5) .
C1B C2B C3B O3B -58.9(7) .
O2B C2B C3B C4B -59.3(7) .
C1B C2B C3B C4B 59.4(7) .
C1C O4B C4B C3B 118.6(5) .
C1C O4B C4B C5B -119.0(5) .
O3B C3B C4B O4B -151.1(5) .
C2B C3B C4B O4B 91.3(6) .
O3B C3B C4B C5B 89.1(6) .
C2B C3B C4B C5B -28.6(8) .
O4A C1B O5B C5B 84.0(5) .
C2B C1B O5B C5B -38.4(6) .
C1B O5B C5B C6B -168.9(5) .
C1B O5B C5B C4B 70.3(6) .
O4B C4B C5B O5B -152.4(4) .
C3B C4B C5B O5B -31.5(7) .
O4B C4B C5B C6B 89.6(6) .
C3B C4B C5B C6B -149.5(5) .
C13B O6B C6B C5B -166.9(5) .
O5B C5B C6B O6B 69.7(5) .
C4B C5B C6B O6B -171.4(4) .
C2B O2B C7B O8B -2.0(11) .
C2B O2B C7B C9B 177.9(6) .
C3B O3B C10B O11B 8.3(14) .
C3B O3B C10B C12B -177.0(8) .
C6B O6B C13B O14B -1.7(9) .
C6B O6B C13B C15B 177.5(5) .
C4B O4B C1C O5C 107.0(5) .
C4B O4B C1C C2C -133.7(5) .
C7C O2C C2C C3C -146.3(5) .
C7C O2C C2C C1C 92.1(6) .
O4B C1C C2C O2C 54.1(5) .
O5C C1C C2C O2C 175.3(4) .
O4B C1C C2C C3C -64.4(5) .
O5C C1C C2C C3C 56.8(5) .
C10C O3C C3C C2C -112.7(5) .
C10C O3C C3C C4C 128.6(5) .
O2C C2C C3C O3C 71.4(5) .
C1C C2C C3C O3C -168.3(4) .
O2C C2C C3C C4C -173.0(4) .
C1C C2C C3C C4C -52.7(6) .
C1D O4C C4C C3C 89.1(5) .
C1D O4C C4C C5C -150.9(4) .
O3C C3C C4C O4C -73.5(5) .
C2C C3C C4C O4C 168.9(4) .
O3C C3C C4C C5C 168.1(4) .
C2C C3C C4C C5C 50.5(6) .
O4B C1C O5C C5C 57.3(6) .
C2C C1C O5C C5C -62.7(5) .
C1C O5C C5C C6C -177.2(4) .
C1C O5C C5C C4C 62.0(5) .
O4C C4C C5C O5C -173.2(4) .
C3C C4C C5C O5C -53.7(6) .
O4C C4C C5C C6C 68.7(5) .
C3C C4C C5C C6C -171.8(4) .
C13C O6C C6C C5C -179.5(5) .
O5C C5C C6C O6C 71.9(5) .
C4C C5C C6C O6C -168.4(4) .
C2C O2C C7C O8C 0.8(9) .
C2C O2C C7C C9C -177.2(5) .
C3C O3C C10C O11C 3.1(7) .
C3C O3C C10C C12C -175.9(4) .
C6C O6C C13C O14C 0.4(10) .
C6C O6C C13C C15C -178.6(5) .
C4C O4C C1D O5D 101.2(5) .
C4C O4C C1D C2D -132.3(5) .
C7D O2D C2D C1D 156.4(5) .
C7D O2D C2D C3D -85.0(5) .
O5D C1D C2D O2D 82.0(6) .
O4C C1D C2D O2D -42.2(6) .
O5D C1D C2D C3D -37.1(6) .
O4C C1D C2D C3D -161.4(4) .
C10D O3D C3D C4D 87.8(7) .
C10D O3D C3D C2D -152.2(6) .
O2D C2D C3D O3D -178.7(4) .
C1D C2D C3D O3D -58.8(5) .
O2D C2D C3D C4D -58.8(6) .
C1D C2D C3D C4D 61.1(6) .
C1E O4D C4D C3D 106.6(5) .
C1E O4D C4D C5D -133.6(4) .
O3D C3D C4D O4D -152.7(4) .
C2D C3D C4D O4D 92.1(5) .
O3D C3D C4D C5D 90.2(5) .
C2D C3D C4D C5D -25.1(6) .
O4C C1D O5D C5D 99.5(5) .
C2D C1D O5D C5D -23.3(7) .
C1D O5D C5D C6D -177.5(5) .
C1D O5D C5D C4D 61.3(6) .
O4D C4D C5D O5D -150.9(4) .
C3D C4D C5D O5D -33.4(6) .
O4D C4D C5D C6D 91.0(6) .
C3D C4D C5D C6D -151.5(5) .
C13D O6D C6D C5D 86.9(7) .
O5D C5D C6D O6D 72.1(6) .
C4D C5D C6D O6D -167.2(5) .
C2D O2D C7D O8D 2.3(8) .
C2D O2D C7D C9D -178.9(5) .
C3D O3D C10D O11D -13.7(12) .
C3D O3D C10D C12D 176.0(6) .
C6D O6D C13D O14D -1.0(11) .
C6D O6D C13D C15D 179.5(7) .
C4D O4D C1E O5E 93.8(5) .
C4D O4D C1E C2E -145.9(4) .
C7E O2E C2E C1E 142.2(5) .
C7E O2E C2E C3E -98.0(5) .
O4D C1E C2E O2E 56.1(5) .
O5E C1E C2E O2E 177.5(4) .
O4D C1E C2E C3E -63.6(5) .
O5E C1E C2E C3E 57.8(5) .
C10E O3E C3E C2E -106.2(6) .
C10E O3E C3E C4E 133.2(5) .
O2E C2E C3E O3E 75.1(5) .
C1E C2E C3E O3E -166.9(4) .
O2E C2E C3E C4E -168.7(4) .
C1E C2E C3E C4E -50.7(5) .
C1F O4E C4E C3E 154.0(4) .
C1F O4E C4E C5E -85.8(5) .
O3E C3E C4E O4E -71.3(5) .
C2E C3E C4E O4E 170.1(4) .
O3E C3E C4E C5E 167.5(4) .
C2E C3E C4E C5E 48.9(5) .
O4D C1E O5E C5E 54.5(5) .
C2E C1E O5E C5E -66.0(5) .
C1E O5E C5E C6E -171.1(4) .
C1E O5E C5E C4E 63.7(5) .
O4E C4E C5E O5E -170.2(4) .
C3E C4E C5E O5E -53.5(5) .
O4E C4E C5E C6E 69.9(5) .
C3E C4E C5E C6E -173.4(4) .
C13E O6E C6E C5E -163.5(5) .
O5E C5E C6E O6E -79.7(5) .
C4E C5E C6E O6E 41.6(6) .
C2E O2E C7E O8E -1.4(9) .
C2E O2E C7E C9E 178.7(5) .
C3E O3E C10E O11E 11.9(10) .
C3E O3E C10E C12E -171.8(5) .
C6E O6E C13E O14E -7.4(9) .
C6E O6E C13E C15E 168.4(5) .
C4E O4E C1F O5F 111.5(4) .
C4E O4E C1F C2F -130.2(4) .
C7F O2F C2F C3F -139.2(5) .
C7F O2F C2F C1F 98.8(6) .
O4E C1F C2F O2F 62.6(5) .
O5F C1F C2F O2F -177.0(4) .
O4E C1F C2F C3F -58.2(5) .
O5F C1F C2F C3F 62.2(5) .
C10F O3F C3F C2F -106.4(5) .
C10F O3F C3F C4F 136.3(4) .
O2F C2F C3F O3F 63.3(5) .
C1F C2F C3F O3F -174.9(4) .
O2F C2F C3F C4F -179.5(4) .
C1F C2F C3F C4F -57.7(5) .
C1G O4F C4F C3F 146.9(4) .
C1G O4F C4F C5F -93.0(5) .
O3F C3F C4F O4F -71.3(5) .
C2F C3F C4F O4F 172.4(4) .
O3F C3F C4F C5F 168.9(4) .
C2F C3F C4F C5F 52.6(5) .
O4E C1F O5F C5F 55.9(5) .
C2F C1F O5F C5F -63.7(5) .
C1F O5F C5F C6F -176.8(4) .
C1F O5F C5F C4F 60.4(5) .
O4F C4F C5F O5F -171.8(4) .
C3F C4F C5F O5F -53.4(5) .
O4F C4F C5F C6F 70.6(5) .
C3F C4F C5F C6F -171.0(4) .
C13F O6F C6F C5F 178.0(4) .
O5F C5F C6F O6F -67.2(5) .
C4F C5F C6F O6F 53.3(5) .
C2F O2F C7F O8F -0.9(9) .
C2F O2F C7F C9F 178.6(5) .
C3F O3F C10F O11F -6.9(8) .
C3F O3F C10F C12F 170.4(5) .
C6F O6F C13F O14F 0.2(8) .
C6F O6F C13F C15F -179.8(5) .
C4F O4F C1G O5G 133.3(4) .
C4F O4F C1G C2G -105.9(5) .
C7G O2G C2G C3G -161.6(4) .
C7G O2G C2G C1G 79.4(5) .
O5G C1G C2G O2G 179.4(4) .
O4F C1G C2G O2G 58.5(5) .
O5G C1G C2G C3G 60.0(5) .
O4F C1G C2G C3G -60.9(5) .
C10G O3G C3G C2G -115.8(5) .
C10G O3G C3G C4G 127.0(5) .
O2G C2G C3G O3G 55.5(5) .
C1G C2G C3G O3G 176.5(4) .
O2G C2G C3G C4G 175.4(4) .
C1G C2G C3G C4G -63.6(5) .
C1H O4G C4G C3G 92.9(5) .
C1H O4G C4G C5G -150.4(4) .
O3G C3G C4G O4G -59.9(5) .
C2G C3G C4G O4G -179.1(4) .
O3G C3G C4G C5G -177.3(4) .
C2G C3G C4G C5G 63.5(5) .
O4F C1G O5G C5G 62.8(5) .
C2G C1G O5G C5G -58.6(5) .
C1G O5G C5G C6G -176.9(4) .
C1G O5G C5G C4G 59.3(5) .
O4G C4G C5G O5G -179.9(4) .
C3G C4G C5G O5G -59.9(5) .
O4G C4G C5G C6G 62.0(5) .
C3G C4G C5G C6G -178.1(4) .
C13G O6G C6G C5G -170.5(5) .
O5G C5G C6G O6G 147.0(4) .
C4G C5G C6G O6G -92.8(5) .
C2G O2G C7G O8G -3.9(8) .
C2G O2G C7G C9G 177.6(5) .
C3G O3G C10G O11G -3.8(8) .
C3G O3G C10G C12G 176.5(5) .
C6G O6G C13G O14G -6.4(11) .
C6G O6G C13G C15G 173.6(6) .
C4G O4G C1H O5H 78.5(5) .
C4G O4G C1H C2H -161.0(4) .
C7H O2H C2H C1H 130.0(6) .
C7H O2H C2H C3H -111.1(6) .
O5H C1H C2H O2H -178.6(4) .
O4G C1H C2H O2H 58.9(5) .
O5H C1H C2H C3H 61.7(5) .
O4G C1H C2H C3H -60.9(5) .
C10H O3H C3H C2H -115.4(6) .
C10H O3H C3H C4H 127.1(6) .
O2H C2H C3H O3H 56.8(5) .
C1H C2H C3H O3H 176.7(4) .
O2H C2H C3H C4H 175.9(4) .
C1H C2H C3H C4H -64.2(5) .
O5A C1A O4H C4H 104.9(5) .
C2A C1A O4H C4H -135.7(4) .
C1A O4H C4H C3H 145.2(4) .
C1A O4H C4H C5H -96.8(5) .
O3H C3H C4H O4H -62.7(5) .
C2H C3H C4H O4H 178.8(4) .
O3H C3H C4H C5H 177.3(4) .
C2H C3H C4H C5H 58.9(5) .
O4G C1H O5H C5H 62.2(6) .
C2H C1H O5H C5H -56.9(5) .
C1H O5H C5H C6H 172.6(4) .
C1H O5H C5H C4H 52.6(6) .
O4H C4H C5H O5H -168.4(4) .
C3H C4H C5H O5H -52.3(6) .
O4H C4H C5H C6H 74.6(5) .
C3H C4H C5H C6H -169.3(5) .
C13Q O6H C6H C5H 113.1(11) .
C13P O6H C6H C5H 155.6(10) .
O5H C5H C6H O6H 63.1(6) .
C4H C5H C6H O6H -176.2(4) .
C2H O2H C7H O8H 3.9(11) .
C2H O2H C7H C9H 174.4(6) .
C3H O3H C10H O11H -5.0(12) .
C3H O3H C10H C12H 175.6(7) .
C13P O6H C13Q O14Q -120(2) .
C6H O6H C13Q O14Q -27(2) .
C13P O6H C13Q C15J 73.5(18) .
C6H O6H C13Q C15J 166.8(14) .
O14P O14P C13P O6H 147.3(10) 8_665
O14P O14P C13P C15H -15(3) 8_665
C13Q O6H C13P O14P 129(3) .
C6H O6H C13P O14P 21(2) .
C13Q O6H C13P C15H -64.7(10) .
C6H O6H C13P C15H -172.3(12) .
